data_4305621
loop_
_publ_author_name
'Janusz Gregoli\'nski'
'Tadeusz Lis'
'Marta Cyganik'
'Jerzy Lisowski'

_publ_contact_author_address
;
Department of Chemistry,
University of Wroclaw,
14 F. Joliot-Curie
50-383 Wroclaw,
Poland
;
_publ_contact_author_email jurekl@wchuwr.pl
_publ_contact_author_fax '+48 71 3282348'
_publ_contact_author_name 'Jerzy Lisowski'
_publ_contact_author_phone '48 71 3757 252'
_publ_section_title
;
Lanthanide Complexes of the Heterochiral Nonaaza Macrocycle: Switching the
Orientation of the Helix Axis
;
_journal_name_full 'Inorganic Chemistry'
_journal_page_first 11527
_journal_page_last 11534
_journal_paper_doi 10.1021/ic8005986
_journal_volume 47
_journal_year 2008
_chemical_formula_moiety 'C39 H57 N9 Pr, N6 O18 Pr, C H4 O'
_chemical_formula_sum 'C40 H61 N15 O19 Pr2'
_chemical_formula_weight 1337.86
_chemical_name_systematic
;
 ?
;
_space_group_IT_number 14
_symmetry_cell_setting monoclinic
_symmetry_space_group_name_Hall '-P 2yn'
_symmetry_space_group_name_H-M 'P 1 21/n 1'
_atom_sites_solution_hydrogens geom
_atom_sites_solution_primary direct
_atom_sites_solution_secondary difmap
_audit_creation_method SHELXL-97
_cell_angle_alpha 90.00
_cell_angle_beta 93.52(3)
_cell_angle_gamma 90.00
_cell_formula_units_Z 4
_cell_length_a 11.135(5)
_cell_length_b 19.326(8)
_cell_length_c 23.497(10)
_cell_measurement_reflns_used 14339
_cell_measurement_temperature 100(2)
_cell_measurement_theta_max 76.94
_cell_measurement_theta_min 2.96
_cell_volume 5047(4)
_computing_cell_refinement 'CrysAlis Red (Oxford Diffraction, 1995-2003)'
_computing_data_collection 'CrysAlis Red (Oxford Diffraction, 1995-2003)'
_computing_data_reduction 'CrysAlis Red (Oxford Diffraction, 1995-2003)'
_computing_molecular_graphics 'ORTEP III (Farrugia, 1997 )'
_computing_publication_material 'SHELXL-97 (Sheldrick, 1997)'
_computing_structure_refinement 'SHELXL-97 (Sheldrick, 1997)'
_computing_structure_solution 'SHELXS-97 (Sheldrick, 1990)'
_diffrn_ambient_temperature 100(2)
_diffrn_measured_fraction_theta_full 0.948
_diffrn_measured_fraction_theta_max 0.859
_diffrn_measurement_device_type 'Xcalibur PX \k-geometry diffractometer CCD detector'
_diffrn_measurement_method '\w scans'
_diffrn_radiation_monochromator graphite
_diffrn_radiation_source 'fine-focus sealed tube'
_diffrn_radiation_type CuK\a
_diffrn_radiation_wavelength 1.54180
_diffrn_reflns_av_R_equivalents 0.0654
_diffrn_reflns_av_sigmaI/netI 0.1226
_diffrn_reflns_limit_h_max 12
_diffrn_reflns_limit_h_min -12
_diffrn_reflns_limit_k_max 18
_diffrn_reflns_limit_k_min -23
_diffrn_reflns_limit_l_max 23
_diffrn_reflns_limit_l_min -29
_diffrn_reflns_number 39071
_diffrn_reflns_theta_full 65.00
_diffrn_reflns_theta_max 76.94
_diffrn_reflns_theta_min 2.96
_exptl_absorpt_coefficient_mu 15.408
_exptl_absorpt_correction_T_max 0.5777
_exptl_absorpt_correction_T_min 0.3720
_exptl_absorpt_correction_type analytical
_exptl_absorpt_process_details 'CrysAlis Red (Oxford Diffraction, 1995-2003)'
_exptl_crystal_colour green
_exptl_crystal_density_diffrn 1.761
_exptl_crystal_density_method 'not measured'
_exptl_crystal_description multifaced
_exptl_crystal_F_000 2704
_exptl_crystal_size_max 0.08
_exptl_crystal_size_mid 0.07
_exptl_crystal_size_min 0.04
_refine_diff_density_max 0.722
_refine_diff_density_min -0.890
_refine_diff_density_rms 0.096
_refine_ls_extinction_method none
_refine_ls_goodness_of_fit_ref 0.885
_refine_ls_hydrogen_treatment constr
_refine_ls_matrix_type full
_refine_ls_number_parameters 677
_refine_ls_number_reflns 9165
_refine_ls_number_restraints 23
_refine_ls_restrained_S_all 0.886
_refine_ls_R_factor_all 0.0827
_refine_ls_R_factor_gt 0.0379
_refine_ls_shift/su_max 0.028
_refine_ls_shift/su_mean 0.001
_refine_ls_structure_factor_coef Fsqd
_refine_ls_weighting_details 'calc w=1/[\s^2^(Fo^2^)+(0.0000P)^2^+0.0000P] where P=(Fo^2^+2Fc^2^)/3'
_refine_ls_weighting_scheme calc
_refine_ls_wR_factor_gt 0.0425
_refine_ls_wR_factor_ref 0.0456
_reflns_number_gt 5129
_reflns_number_total 9165
_reflns_threshold_expression >2sigma(I)
_cod_data_source_file ic8005986_si_003_3.cif
_cod_data_source_block gr81abs
_cod_database_code 4305621

loop_
_symmetry_equiv_pos_as_xyz
'x, y, z'
'-x+1/2, y+1/2, -z+1/2'
'-x, -y, -z'
'x-1/2, -y-1/2, z-1/2'

loop_
_atom_site_label
_atom_site_type_symbol
_atom_site_fract_x
_atom_site_fract_y
_atom_site_fract_z
_atom_site_U_iso_or_equiv
_atom_site_adp_type
_atom_site_occupancy
_atom_site_symmetry_multiplicity
_atom_site_calc_flag
_atom_site_refinement_flags
_atom_site_disorder_assembly
_atom_site_disorder_group
Pr1 Pr 0.49999(3) 0.234345(15) 0.382486(13) 0.02816(8) Uani 1 1 d . . .
C1 C 0.1386(6) 0.0774(3) 0.2949(3) 0.075(2) Uani 1 1 d . . .
H1 H 0.0687 0.0530 0.2812 0.090 Uiso 1 1 calc R . .
C2 C 0.1971(6) 0.0598(3) 0.3454(3) 0.061(2) Uani 1 1 d . A .
H2A H 0.1702 0.0220 0.3672 0.073 Uiso 1 1 calc R . .
C3 C 0.2969(6) 0.0983(3) 0.3646(2) 0.0428(17) Uani 1 1 d . . .
C4 C 0.3673(5) 0.0839(2) 0.4194(2) 0.0377(16) Uani 1 1 d . A .
H4A H 0.3230 0.0503 0.4420 0.045 Uiso 1 1 calc R . .
H4B H 0.4456 0.0630 0.4113 0.045 Uiso 1 1 calc R . .
C5 C 0.2802(5) 0.1762(3) 0.4804(2) 0.0403(16) Uani 1 1 d . . .
H5 H 0.3157 0.2011 0.5147 0.048 Uiso 1 1 calc R A .
C6 C 0.1998(4) 0.1231(3) 0.5052(2) 0.0317(13) Uani 1 1 d . A .
H6A H 0.2490 0.0930 0.5316 0.038 Uiso 1 1 calc R . .
H6B H 0.1646 0.0936 0.4740 0.038 Uiso 1 1 calc R . .
C7 C 0.0988(5) 0.1547(3) 0.5370(2) 0.0463(17) Uani 1 1 d . . .
H7A H 0.0421 0.1178 0.5470 0.056 Uiso 1 1 calc R A .
H7B H 0.1328 0.1756 0.5730 0.056 Uiso 1 1 calc R . .
C8 C 0.0328(5) 0.2081(3) 0.5030(2) 0.0503(18) Uani 1 1 d . A .
H8A H -0.0222 0.2325 0.5277 0.060 Uiso 1 1 calc R . .
H8B H -0.0171 0.1851 0.4722 0.060 Uiso 1 1 calc R . .
C9 C 0.1132(4) 0.2610(3) 0.4765(2) 0.0346(14) Uani 1 1 d . . .
H9A H 0.1445 0.2930 0.5068 0.041 Uiso 1 1 calc R A .
H9B H 0.0634 0.2886 0.4484 0.041 Uiso 1 1 calc R . .
C10 C 0.2191(4) 0.2313(3) 0.4469(2) 0.0381(14) Uani 1 1 d . A .
H10 H 0.1827 0.2077 0.4120 0.046 Uiso 1 1 calc R . .
C11 C 0.2455(5) 0.3394(3) 0.3953(2) 0.0391(16) Uani 1 1 d . . .
H11A H 0.1929 0.3644 0.4209 0.047 Uiso 1 1 calc R A .
H11B H 0.1943 0.3217 0.3626 0.047 Uiso 1 1 calc R . .
C12 C 0.3352(5) 0.3889(3) 0.3739(2) 0.0321(14) Uani 1 1 d . A .
C13 C 0.3103(5) 0.4593(3) 0.3694(2) 0.0412(16) Uani 1 1 d . . .
H13 H 0.2370 0.4774 0.3819 0.049 Uiso 1 1 calc R A .
C14 C 0.3940(6) 0.5028(3) 0.3463(2) 0.0523(19) Uani 1 1 d . A .
H14 H 0.3783 0.5509 0.3423 0.063 Uiso 1 1 calc R . .
C15 C 0.5003(5) 0.4750(3) 0.3293(2) 0.0487(18) Uani 1 1 d . . .
H15 H 0.5579 0.5037 0.3127 0.058 Uiso 1 1 calc R A .
C16 C 0.5221(5) 0.4058(3) 0.3364(2) 0.0378(16) Uani 1 1 d . A .
C17 C 0.6377(4) 0.3724(3) 0.3222(2) 0.0412(16) Uani 1 1 d . . .
H17A H 0.6256 0.3463 0.2860 0.049 Uiso 1 1 calc R A .
H17B H 0.6997 0.4082 0.3172 0.049 Uiso 1 1 calc R . .
C18 C 0.7191(4) 0.3650(3) 0.42025(19) 0.0286(14) Uani 1 1 d . . .
H18 H 0.6598 0.4031 0.4252 0.034 Uiso 1 1 calc R A .
C19 C 0.8422(5) 0.3984(3) 0.4135(2) 0.0383(16) Uani 1 1 d . A .
H19A H 0.9017 0.3616 0.4070 0.046 Uiso 1 1 calc R . .
H19B H 0.8372 0.4287 0.3795 0.046 Uiso 1 1 calc R . .
C20 C 0.8857(5) 0.4407(3) 0.4653(2) 0.0411(16) Uani 1 1 d . . .
H20A H 0.9689 0.4568 0.4605 0.049 Uiso 1 1 calc R A .
H20B H 0.8338 0.4820 0.4683 0.049 Uiso 1 1 calc R . .
C21 C 0.8832(5) 0.3989(2) 0.5192(2) 0.0364(15) Uani 1 1 d . A .
H21A H 0.9015 0.4295 0.5524 0.044 Uiso 1 1 calc R . .
H21B H 0.9465 0.3629 0.5193 0.044 Uiso 1 1 calc R . .
C22 C 0.7630(4) 0.3647(3) 0.5254(2) 0.0329(15) Uani 1 1 d . . .
H22A H 0.7020 0.4008 0.5312 0.039 Uiso 1 1 calc R A .
H22B H 0.7683 0.3348 0.5596 0.039 Uiso 1 1 calc R . .
C23 C 0.7217(4) 0.3207(2) 0.4731(2) 0.0262(13) Uani 1 1 d . A .
H23 H 0.7837 0.2839 0.4687 0.031 Uiso 1 1 calc R . .
C24 C 0.6186(4) 0.2282(3) 0.52042(19) 0.0331(14) Uani 1 1 d . . .
H24A H 0.5384 0.2140 0.5322 0.040 Uiso 1 1 calc R A .
H24B H 0.6671 0.2437 0.5548 0.040 Uiso 1 1 calc R . .
C25 C 0.6795(5) 0.1673(3) 0.4938(2) 0.0257(14) Uani 1 1 d . A .
C26 C 0.7496(4) 0.1224(3) 0.5271(2) 0.0344(14) Uani 1 1 d . . .
H26 H 0.7592 0.1282 0.5673 0.041 Uiso 1 1 calc R A .
C27 C 0.8058(5) 0.0685(3) 0.5000(3) 0.0375(16) Uani 1 1 d . A .
H27 H 0.8518 0.0354 0.5219 0.045 Uiso 1 1 calc R . .
C28 C 0.7949(5) 0.0632(3) 0.4419(3) 0.0392(16) Uani 1 1 d . . .
H28 H 0.8353 0.0274 0.4230 0.047 Uiso 1 1 calc R A .
C29 C 0.7242(5) 0.1107(3) 0.4110(2) 0.0325(14) Uani 1 1 d . A .
N81 N 0.6502(8) 0.1686(4) 0.3234(3) 0.052(3) Uiso 0.50 1 d PD A 2
H81 H 0.7161 0.1983 0.3245 0.062 Uiso 0.50 1 calc PR A 2
N91 N 0.4606(7) 0.2509(5) 0.2706(3) 0.022(3) Uiso 0.50 1 d PD A 2
H91 H 0.4629 0.2986 0.2656 0.027 Uiso 0.50 1 calc PR A 2
C301 C 0.7000(15) 0.1066(8) 0.3483(5) 0.047(6) Uiso 0.50 1 d PD A 2
H30A H 0.7762 0.0959 0.3305 0.056 Uiso 0.50 1 calc PR A 2
H30B H 0.6437 0.0679 0.3395 0.056 Uiso 0.50 1 calc PR A 2
C311 C 0.6179(14) 0.1617(9) 0.2598(3) 0.057(9) Uiso 0.50 1 d PD A 2
H311 H 0.5476 0.1295 0.2600 0.069 Uiso 0.50 1 calc PR A 2
C321 C 0.6995(10) 0.1222(7) 0.2239(3) 0.016(3) Uiso 0.50 1 d PD A 2
H32A H 0.6723 0.0734 0.2220 0.020 Uiso 0.50 1 calc PR A 2
H32B H 0.7814 0.1227 0.2428 0.020 Uiso 0.50 1 calc PR A 2
C331 C 0.7064(13) 0.1491(9) 0.1635(3) 0.043(5) Uiso 0.50 1 d PD A 2
H33A H 0.7623 0.1890 0.1639 0.052 Uiso 0.50 1 calc PR A 2
H33B H 0.7395 0.1124 0.1396 0.052 Uiso 0.50 1 calc PR A 2
C341 C 0.5918(10) 0.1702(6) 0.1387(3) 0.046(4) Uiso 0.50 1 d PD A 2
H34A H 0.5443 0.1280 0.1294 0.056 Uiso 0.50 1 calc PR A 2
H34B H 0.6052 0.1938 0.1023 0.056 Uiso 0.50 1 calc PR A 2
C351 C 0.5173(15) 0.2165(10) 0.1726(3) 0.042(8) Uiso 0.50 1 d PD A 2
H35A H 0.4338 0.1986 0.1702 0.050 Uiso 0.50 1 calc PR A 2
H35B H 0.5156 0.2628 0.1546 0.050 Uiso 0.50 1 calc PR A 2
C361 C 0.5591(8) 0.2250(5) 0.2373(4) 0.097(5) Uiso 0.50 1 d PD A 2
H361 H 0.6223 0.2619 0.2391 0.117 Uiso 0.50 1 calc PR A 2
C371 C 0.3375(8) 0.2324(9) 0.2532(6) 0.031(5) Uiso 0.50 1 d PD A 2
H37A H 0.3336 0.2214 0.2120 0.037 Uiso 0.50 1 calc PR A 2
H37B H 0.2862 0.2736 0.2582 0.037 Uiso 0.50 1 calc PR A 2
N8 N 0.6136(6) 0.1385(4) 0.3205(2) 0.013(2) Uiso 0.50 1 d PD A 1
H8 H 0.5631 0.1004 0.3152 0.016 Uiso 0.50 1 calc PR A 1
N9 N 0.4426(7) 0.2352(5) 0.2693(4) 0.042(5) Uiso 0.50 1 d PD A 1
H9 H 0.4616 0.2797 0.2577 0.050 Uiso 0.50 1 calc PR A 1
C30 C 0.7261(12) 0.1152(9) 0.3474(4) 0.036(5) Uiso 0.50 1 d PD A 1
H30C H 0.7906 0.1475 0.3375 0.043 Uiso 0.50 1 calc PR A 1
H30D H 0.7455 0.0691 0.3321 0.043 Uiso 0.50 1 calc PR A 1
C31 C 0.6332(12) 0.1702(8) 0.2621(3) 0.022(5) Uiso 0.50 1 d PD A 1
H31 H 0.6716 0.2159 0.2716 0.026 Uiso 0.50 1 calc PR A 1
C32 C 0.7227(12) 0.1350(8) 0.2274(4) 0.085(8) Uiso 0.50 1 d PD A 1
H32C H 0.7330 0.0869 0.2414 0.102 Uiso 0.50 1 calc PR A 1
H32D H 0.8010 0.1587 0.2340 0.102 Uiso 0.50 1 calc PR A 1
C33 C 0.6916(15) 0.1325(10) 0.1638(4) 0.098(10) Uiso 0.50 1 d PD A 1
H33C H 0.7668 0.1270 0.1439 0.118 Uiso 0.50 1 calc PR A 1
H33D H 0.6410 0.0913 0.1552 0.118 Uiso 0.50 1 calc PR A 1
C34 C 0.6298(11) 0.1922(7) 0.1419(4) 0.080(6) Uiso 0.50 1 d PD A 1
H34C H 0.5941 0.1803 0.1035 0.096 Uiso 0.50 1 calc PR A 1
H34D H 0.6907 0.2286 0.1368 0.096 Uiso 0.50 1 calc PR A 1
C35 C 0.5335(15) 0.2229(10) 0.1745(3) 0.035(7) Uiso 0.50 1 d PD A 1
H35C H 0.4567 0.2196 0.1511 0.043 Uiso 0.50 1 calc PR A 1
H35D H 0.5514 0.2727 0.1803 0.043 Uiso 0.50 1 calc PR A 1
C36 C 0.5148(6) 0.1894(4) 0.2345(3) 0.011(2) Uiso 0.50 1 d PD A 1
H36 H 0.4681 0.1457 0.2276 0.013 Uiso 0.50 1 calc PR A 1
C37 C 0.3123(8) 0.2315(8) 0.2612(6) 0.030(4) Uiso 0.50 1 d PD A 1
H37C H 0.2743 0.2709 0.2802 0.036 Uiso 0.50 1 calc PR A 1
H37D H 0.2865 0.2321 0.2201 0.036 Uiso 0.50 1 calc PR A 1
C38 C 0.2812(6) 0.1690(3) 0.2861(3) 0.0442(17) Uani 1 1 d . . .
C39 C 0.1839(6) 0.1321(3) 0.2636(2) 0.072(2) Uani 1 1 d . A .
H39 H 0.1477 0.1437 0.2272 0.087 Uiso 1 1 calc R . .
N1 N 0.3364(4) 0.1530(2) 0.33568(18) 0.0335(12) Uani 1 1 d . A .
N2 N 0.3884(3) 0.14813(19) 0.45301(16) 0.0280(11) Uani 1 1 d . A .
H2 H 0.4446 0.1372 0.4825 0.034 Uiso 1 1 calc R . .
N3 N 0.3011(3) 0.28170(19) 0.42577(17) 0.0317(12) Uani 1 1 d . A .
H3 H 0.3314 0.3026 0.4593 0.038 Uiso 1 1 calc R . .
N4 N 0.4406(4) 0.3632(2) 0.35935(17) 0.0308(11) Uani 1 1 d . A .
N5 N 0.6780(4) 0.3251(2) 0.36838(16) 0.0357(12) Uani 1 1 d . A .
H5A H 0.7437 0.3006 0.3564 0.043 Uiso 1 1 calc R . .
N6 N 0.6053(3) 0.28570(19) 0.47906(16) 0.0293(11) Uani 1 1 d . A .
H6 H 0.5529 0.3178 0.4934 0.035 Uiso 1 1 calc R . .
N7 N 0.6653(4) 0.1622(2) 0.43660(18) 0.0275(11) Uani 1 1 d . A .
Pr2 Pr 0.99415(3) 0.379356(16) 0.209570(14) 0.03305(9) Uani 1 1 d . . .
N10 N 1.2624(5) 0.3954(2) 0.2018(2) 0.0438(14) Uani 1 1 d . . .
O10A O 1.3733(3) 0.39349(19) 0.19707(17) 0.0574(12) Uani 1 1 d . . .
O10B O 1.2155(3) 0.38148(19) 0.24879(15) 0.0395(10) Uani 1 1 d . . .
O10C O 1.1908(3) 0.41311(19) 0.16032(15) 0.0434(11) Uani 1 1 d . . .
N11 N 1.0299(4) 0.2364(2) 0.15611(19) 0.0414(13) Uani 1 1 d . . .
O11A O 1.0405(3) 0.17879(18) 0.13185(15) 0.0472(11) Uani 1 1 d . . .
O11B O 0.9288(3) 0.25741(19) 0.16954(15) 0.0530(11) Uani 1 1 d . . .
O11C O 1.1195(3) 0.27447(19) 0.16698(14) 0.0424(10) Uani 1 1 d . . .
N12 N 1.0525(4) 0.4915(3) 0.2953(2) 0.0411(13) Uani 1 1 d . . .
O12A O 1.0792(3) 0.53841(19) 0.33028(15) 0.0513(12) Uani 1 1 d . . .
O12B O 1.0233(3) 0.43146(17) 0.31108(14) 0.0385(11) Uani 1 1 d . . .
O12C O 1.0554(3) 0.50310(17) 0.24178(15) 0.0367(10) Uani 1 1 d . . .
N13 N 0.9595(4) 0.4355(3) 0.0911(2) 0.0426(14) Uani 1 1 d . . .
O13A O 0.9518(3) 0.4618(2) 0.04288(15) 0.0567(13) Uani 1 1 d . . .
O13B O 0.9506(3) 0.47297(18) 0.13461(14) 0.0412(11) Uani 1 1 d . . .
O13C O 0.9738(3) 0.37138(19) 0.09808(15) 0.0437(11) Uani 1 1 d . . .
N14 N 0.7346(5) 0.4269(3) 0.1966(2) 0.0452(14) Uani 1 1 d . . .
O14A O 0.6335(3) 0.4526(2) 0.18838(17) 0.0610(13) Uani 1 1 d . . .
O14B O 0.7704(3) 0.3753(2) 0.17013(15) 0.0420(10) Uani 1 1 d . . .
O14C O 0.8120(3) 0.45344(18) 0.23439(15) 0.0395(10) Uani 1 1 d . . .
N15 N 0.9472(5) 0.2766(2) 0.3050(2) 0.0394(13) Uani 1 1 d . . .
O15A O 0.9285(3) 0.23940(19) 0.34650(14) 0.0470(11) Uani 1 1 d . . .
O15B O 0.8620(3) 0.31095(17) 0.27992(15) 0.0364(10) Uani 1 1 d . . .
O15C O 1.0512(3) 0.28275(17) 0.28707(14) 0.0395(10) Uani 1 1 d . . .
C1X C 0.8863(7) 0.0694(3) 0.0346(3) 0.097(3) Uani 1 1 d . . .
H1X1 H 0.9579 0.0463 0.0518 0.145 Uiso 1 1 calc R . .
H1X2 H 0.8708 0.0531 -0.0046 0.145 Uiso 1 1 calc R . .
H1X3 H 0.8169 0.0587 0.0568 0.145 Uiso 1 1 calc R . .
O1X O 0.9048(4) 0.14000(18) 0.03449(15) 0.0485(11) Uani 1 1 d . . .
H1X H 0.9340 0.1526 0.0667 0.073 Uiso 1 1 calc R . .

loop_
_atom_site_aniso_label
_atom_site_aniso_U_11
_atom_site_aniso_U_22
_atom_site_aniso_U_33
_atom_site_aniso_U_23
_atom_site_aniso_U_13
_atom_site_aniso_U_12
Pr1 0.02923(19) 0.03676(18) 0.01880(16) 0.00283(18) 0.00396(14) 0.00465(17)
C1 0.129(7) 0.038(4) 0.053(5) -0.002(4) -0.049(5) -0.020(4)
C2 0.108(6) 0.030(4) 0.042(5) -0.003(4) -0.018(4) -0.018(4)
C3 0.067(5) 0.028(4) 0.033(4) 0.003(3) -0.004(4) 0.007(3)
C4 0.059(4) 0.022(3) 0.033(4) 0.000(3) 0.012(3) 0.008(3)
C5 0.027(4) 0.041(4) 0.055(4) 0.012(3) 0.018(3) 0.014(3)
C6 0.035(3) 0.030(3) 0.031(3) -0.002(3) 0.008(3) 0.003(3)
C7 0.033(4) 0.052(4) 0.055(4) 0.019(4) 0.018(3) 0.006(3)
C8 0.046(4) 0.034(4) 0.073(5) 0.007(3) 0.024(4) 0.012(3)
C9 0.031(3) 0.038(3) 0.035(3) 0.003(3) 0.012(3) 0.011(3)
C10 0.031(4) 0.033(3) 0.051(4) 0.015(3) 0.010(3) 0.007(3)
C11 0.031(4) 0.036(4) 0.050(4) 0.008(3) -0.004(3) 0.004(3)
C12 0.038(4) 0.031(4) 0.026(3) 0.004(3) -0.012(3) 0.001(3)
C13 0.044(4) 0.039(4) 0.040(4) 0.008(3) -0.004(3) 0.010(3)
C14 0.075(5) 0.036(4) 0.043(4) 0.023(3) -0.018(4) -0.006(4)
C15 0.053(5) 0.046(4) 0.047(4) 0.021(4) 0.001(4) -0.006(3)
C16 0.042(4) 0.046(4) 0.024(4) 0.010(3) -0.009(3) -0.011(3)
C17 0.030(4) 0.066(4) 0.027(4) 0.011(4) -0.003(3) -0.008(3)
C18 0.026(3) 0.044(4) 0.016(3) 0.005(3) 0.007(3) -0.003(3)
C19 0.049(4) 0.039(4) 0.027(4) 0.002(3) 0.006(3) -0.003(3)
C20 0.054(4) 0.034(4) 0.037(4) 0.000(3) 0.008(3) -0.005(3)
C21 0.042(4) 0.035(4) 0.033(4) -0.011(3) 0.000(3) -0.004(3)
C22 0.039(4) 0.032(4) 0.028(3) -0.007(3) 0.002(3) 0.001(3)
C23 0.026(3) 0.030(3) 0.023(3) -0.001(3) 0.004(3) -0.002(3)
C24 0.035(4) 0.042(4) 0.022(3) 0.002(3) 0.005(3) -0.007(3)
C25 0.024(3) 0.028(3) 0.026(4) 0.000(3) 0.008(3) -0.009(3)
C26 0.031(4) 0.037(3) 0.034(4) 0.016(3) -0.005(3) -0.011(3)
C27 0.029(4) 0.024(3) 0.058(5) 0.021(3) -0.009(4) -0.007(3)
C28 0.030(4) 0.026(3) 0.061(5) 0.006(4) -0.005(4) 0.000(3)
C29 0.035(4) 0.023(3) 0.040(4) 0.006(3) 0.003(3) -0.012(3)
C38 0.071(5) 0.023(3) 0.036(4) -0.004(3) -0.018(4) -0.008(3)
C39 0.135(7) 0.037(4) 0.039(4) 0.007(4) -0.040(5) -0.016(4)
N1 0.059(4) 0.021(3) 0.020(3) -0.001(2) -0.006(3) 0.004(2)
N2 0.027(3) 0.029(3) 0.028(3) -0.002(2) 0.001(2) 0.005(2)
N3 0.036(3) 0.022(3) 0.038(3) 0.008(2) 0.013(2) 0.004(2)
N4 0.026(3) 0.034(3) 0.032(3) 0.013(2) 0.000(2) 0.002(2)
N5 0.035(3) 0.056(3) 0.017(3) 0.010(3) 0.006(2) 0.005(2)
N6 0.027(3) 0.035(3) 0.027(3) 0.007(2) 0.006(2) 0.004(2)
N7 0.029(3) 0.025(3) 0.028(3) 0.000(2) 0.002(2) 0.001(2)
Pr2 0.0353(2) 0.03044(18) 0.0340(2) -0.00663(19) 0.00631(16) -0.00045(17)
N10 0.049(4) 0.031(3) 0.051(4) -0.014(3) 0.005(3) -0.002(3)
O10A 0.026(3) 0.062(3) 0.085(3) -0.008(3) 0.011(2) 0.004(2)
O10B 0.041(3) 0.038(2) 0.040(2) -0.007(2) 0.006(2) -0.004(2)
O10C 0.038(3) 0.063(3) 0.030(3) -0.008(2) 0.003(2) -0.008(2)
N11 0.051(4) 0.034(3) 0.039(3) -0.003(3) 0.002(3) 0.009(3)
O11A 0.070(3) 0.029(2) 0.042(3) -0.013(2) 0.003(2) 0.006(2)
O11B 0.043(3) 0.044(3) 0.072(3) -0.015(2) 0.006(2) 0.001(2)
O11C 0.040(3) 0.042(3) 0.045(3) -0.012(2) -0.001(2) -0.006(2)
N12 0.038(3) 0.043(3) 0.041(4) -0.015(3) -0.007(3) 0.010(3)
O12A 0.062(3) 0.044(3) 0.046(3) -0.021(2) -0.013(2) 0.012(2)
O12B 0.052(3) 0.026(2) 0.039(3) -0.0033(19) 0.014(2) -0.001(2)
O12C 0.051(3) 0.034(2) 0.025(2) -0.010(2) 0.002(2) 0.0014(19)
N13 0.032(3) 0.069(4) 0.026(3) -0.001(3) 0.000(3) -0.019(3)
O13A 0.065(3) 0.076(3) 0.029(3) -0.009(3) 0.001(2) -0.031(3)
O13B 0.057(3) 0.050(3) 0.018(2) -0.006(2) 0.009(2) -0.006(2)
O13C 0.049(3) 0.042(3) 0.040(3) -0.016(2) 0.002(2) -0.003(2)
N14 0.050(4) 0.041(4) 0.047(4) 0.017(3) 0.017(3) -0.002(3)
O14A 0.034(3) 0.065(3) 0.086(4) 0.018(3) 0.013(3) 0.012(2)
O14B 0.036(3) 0.044(3) 0.046(3) 0.000(2) 0.002(2) -0.003(2)
O14C 0.047(3) 0.037(2) 0.036(3) 0.004(2) 0.014(2) 0.000(2)
N15 0.049(4) 0.028(3) 0.043(4) -0.010(3) 0.008(3) -0.001(3)
O15A 0.059(3) 0.043(3) 0.040(2) 0.009(2) 0.005(2) 0.008(2)
O15B 0.034(3) 0.038(2) 0.038(3) -0.001(2) 0.007(2) -0.0004(19)
O15C 0.031(2) 0.038(2) 0.050(3) 0.000(2) 0.007(2) -0.0003(19)
C1X 0.180(9) 0.063(5) 0.049(5) -0.011(4) 0.015(5) -0.058(6)
O1X 0.054(3) 0.054(3) 0.037(3) 0.003(2) 0.000(2) -0.017(2)

loop_
_atom_type_symbol
_atom_type_description
_atom_type_scat_dispersion_real
_atom_type_scat_dispersion_imag
_atom_type_scat_source
C C 0.0181 0.0091 'International Tables Vol C Tables 4.2.6.8 and 6.1.1.4'
H H 0.0000 0.0000 'International Tables Vol C Tables 4.2.6.8 and 6.1.1.4'
N N 0.0311 0.0180 'International Tables Vol C Tables 4.2.6.8 and 6.1.1.4'
O O 0.0492 0.0322 'International Tables Vol C Tables 4.2.6.8 and 6.1.1.4'
Pr Pr -2.4164 10.2820 'International Tables Vol C Tables 4.2.6.8 and 6.1.1.4'

loop_
_geom_angle_atom_site_label_1
_geom_angle_atom_site_label_2
_geom_angle_atom_site_label_3
_geom_angle
_geom_angle_site_symmetry_1
_geom_angle_site_symmetry_3
_geom_angle_publ_flag
N81 Pr1 N7 62.06(19) . . ?
N81 Pr1 N1 86.3(2) . . ?
N7 Pr1 N1 110.01(13) . . ?
N81 Pr1 N4 121.4(2) . . ?
N7 Pr1 N4 141.03(13) . . ?
N1 Pr1 N4 108.97(14) . . ?
N81 Pr1 N3 164.1(2) . . ?
N7 Pr1 N3 125.72(13) . . ?
N1 Pr1 N3 77.95(13) . . ?
N4 Pr1 N3 63.06(12) . . ?
N81 Pr1 N91 66.38(19) . . ?
N7 Pr1 N91 128.44(16) . . ?
N1 Pr1 N91 65.5(2) . . ?
N4 Pr1 N91 69.9(2) . . ?
N3 Pr1 N91 104.26(16) . . ?
N81 Pr1 N6 112.0(2) . . ?
N7 Pr1 N6 61.39(12) . . ?
N1 Pr1 N6 147.27(13) . . ?
N4 Pr1 N6 85.16(12) . . ?
N3 Pr1 N6 83.09(13) . . ?
N91 Pr1 N6 146.1(2) . . ?
N81 Pr1 N5 75.3(2) . . ?
N7 Pr1 N5 84.49(13) . . ?
N1 Pr1 N5 147.93(13) . . ?
N4 Pr1 N5 62.14(13) . . ?
N3 Pr1 N5 117.50(13) . . ?
N91 Pr1 N5 83.0(2) . . ?
N6 Pr1 N5 64.80(12) . . ?
N81 Pr1 N9 66.0(2) . . ?
N7 Pr1 N9 127.43(17) . . ?
N1 Pr1 N9 57.9(2) . . ?
N4 Pr1 N9 75.4(2) . . ?
N3 Pr1 N9 102.88(17) . . ?
N91 Pr1 N9 7.7(4) . . ?
N6 Pr1 N9 153.8(2) . . ?
N5 Pr1 N9 90.4(2) . . ?
N81 Pr1 N2 111.4(2) . . ?
N7 Pr1 N2 72.92(12) . . ?
N1 Pr1 N2 63.27(13) . . ?
N4 Pr1 N2 126.28(13) . . ?
N3 Pr1 N2 63.41(12) . . ?
N91 Pr1 N2 128.7(2) . . ?
N6 Pr1 N2 84.43(12) . . ?
N5 Pr1 N2 148.11(12) . . ?
N9 Pr1 N2 121.2(2) . . ?
N81 Pr1 N8 15.2(3) . . ?
N7 Pr1 N8 63.53(16) . . ?
N1 Pr1 N8 72.42(18) . . ?
N4 Pr1 N8 130.98(16) . . ?
N3 Pr1 N8 150.11(18) . . ?
N91 Pr1 N8 66.78(19) . . ?
N6 Pr1 N8 120.84(16) . . ?
N5 Pr1 N8 90.46(18) . . ?
N9 Pr1 N8 64.25(17) . . ?
N2 Pr1 N8 98.90(16) . . ?
C2 C1 C39 118.6(6) . . ?
C2 C1 H1 120.7 . . ?
C39 C1 H1 120.7 . . ?
C1 C2 C3 118.7(6) . . ?
C1 C2 H2A 120.7 . . ?
C3 C2 H2A 120.7 . . ?
N1 C3 C2 122.4(6) . . ?
N1 C3 C4 114.3(5) . . ?
C2 C3 C4 123.2(6) . . ?
N2 C4 C3 111.2(4) . . ?
N2 C4 H4A 109.4 . . ?
C3 C4 H4A 109.4 . . ?
N2 C4 H4B 109.4 . . ?
C3 C4 H4B 109.4 . . ?
H4A C4 H4B 108.0 . . ?
C10 C5 N2 112.9(4) . . ?
C10 C5 C6 115.9(4) . . ?
N2 C5 C6 115.6(4) . . ?
C10 C5 H5 103.4 . . ?
N2 C5 H5 103.4 . . ?
C6 C5 H5 103.4 . . ?
C5 C6 C7 113.1(4) . . ?
C5 C6 H6A 108.9 . . ?
C7 C6 H6A 108.9 . . ?
C5 C6 H6B 108.9 . . ?
C7 C6 H6B 108.9 . . ?
H6A C6 H6B 107.8 . . ?
C8 C7 C6 112.0(4) . . ?
C8 C7 H7A 109.2 . . ?
C6 C7 H7A 109.2 . . ?
C8 C7 H7B 109.2 . . ?
C6 C7 H7B 109.2 . . ?
H7A C7 H7B 107.9 . . ?
C7 C8 C9 114.1(5) . . ?
C7 C8 H8A 108.7 . . ?
C9 C8 H8A 108.7 . . ?
C7 C8 H8B 108.7 . . ?
C9 C8 H8B 108.7 . . ?
H8A C8 H8B 107.6 . . ?
C8 C9 C10 115.3(4) . . ?
C8 C9 H9A 108.4 . . ?
C10 C9 H9A 108.4 . . ?
C8 C9 H9B 108.4 . . ?
C10 C9 H9B 108.4 . . ?
H9A C9 H9B 107.5 . . ?
N3 C10 C5 113.1(4) . . ?
N3 C10 C9 115.3(4) . . ?
C5 C10 C9 112.1(4) . . ?
N3 C10 H10 105.1 . . ?
C5 C10 H10 105.1 . . ?
C9 C10 H10 105.1 . . ?
N3 C11 C12 112.7(4) . . ?
N3 C11 H11A 109.1 . . ?
C12 C11 H11A 109.1 . . ?
N3 C11 H11B 109.1 . . ?
C12 C11 H11B 109.1 . . ?
H11A C11 H11B 107.8 . . ?
N4 C12 C13 121.2(5) . . ?
N4 C12 C11 117.7(5) . . ?
C13 C12 C11 121.1(5) . . ?
C14 C13 C12 119.0(6) . . ?
C14 C13 H13 120.5 . . ?
C12 C13 H13 120.5 . . ?
C15 C14 C13 119.0(6) . . ?
C15 C14 H14 120.5 . . ?
C13 C14 H14 120.5 . . ?
C16 C15 C14 119.6(6) . . ?
C16 C15 H15 120.2 . . ?
C14 C15 H15 120.2 . . ?
N4 C16 C15 121.5(6) . . ?
N4 C16 C17 115.5(5) . . ?
C15 C16 C17 123.0(5) . . ?
N5 C17 C16 109.4(4) . . ?
N5 C17 H17A 109.8 . . ?
C16 C17 H17A 109.8 . . ?
N5 C17 H17B 109.8 . . ?
C16 C17 H17B 109.8 . . ?
H17A C17 H17B 108.2 . . ?
N5 C18 C23 111.6(4) . . ?
N5 C18 C19 111.4(4) . . ?
C23 C18 C19 110.6(4) . . ?
N5 C18 H18 107.7 . . ?
C23 C18 H18 107.7 . . ?
C19 C18 H18 107.7 . . ?
C20 C19 C18 112.7(4) . . ?
C20 C19 H19A 109.0 . . ?
C18 C19 H19A 109.0 . . ?
C20 C19 H19B 109.0 . . ?
C18 C19 H19B 109.0 . . ?
H19A C19 H19B 107.8 . . ?
C21 C20 C19 111.3(4) . . ?
C21 C20 H20A 109.4 . . ?
C19 C20 H20A 109.4 . . ?
C21 C20 H20B 109.4 . . ?
C19 C20 H20B 109.4 . . ?
H20A C20 H20B 108.0 . . ?
C20 C21 C22 112.3(5) . . ?
C20 C21 H21A 109.1 . . ?
C22 C21 H21A 109.1 . . ?
C20 C21 H21B 109.1 . . ?
C22 C21 H21B 109.1 . . ?
H21A C21 H21B 107.9 . . ?
C21 C22 C23 112.9(4) . . ?
C21 C22 H22A 109.0 . . ?
C23 C22 H22A 109.0 . . ?
C21 C22 H22B 109.0 . . ?
C23 C22 H22B 109.0 . . ?
H22A C22 H22B 107.8 . . ?
N6 C23 C18 111.5(4) . . ?
N6 C23 C22 113.4(4) . . ?
C18 C23 C22 109.4(4) . . ?
N6 C23 H23 107.4 . . ?
C18 C23 H23 107.4 . . ?
C22 C23 H23 107.4 . . ?
N6 C24 C25 110.0(4) . . ?
N6 C24 H24A 109.7 . . ?
C25 C24 H24A 109.7 . . ?
N6 C24 H24B 109.7 . . ?
C25 C24 H24B 109.7 . . ?
H24A C24 H24B 108.2 . . ?
N7 C25 C26 123.2(5) . . ?
N7 C25 C24 116.2(5) . . ?
C26 C25 C24 120.5(5) . . ?
C25 C26 C27 117.9(5) . . ?
C25 C26 H26 121.1 . . ?
C27 C26 H26 121.1 . . ?
C28 C27 C26 119.9(5) . . ?
C28 C27 H27 120.1 . . ?
C26 C27 H27 120.1 . . ?
C27 C28 C29 119.1(6) . . ?
C27 C28 H28 120.4 . . ?
C29 C28 H28 120.4 . . ?
N7 C29 C28 122.0(5) . . ?
N7 C29 C301 114.7(6) . . ?
C28 C29 C301 123.2(7) . . ?
N7 C29 C30 115.9(6) . . ?
C28 C29 C30 121.2(6) . . ?
C301 N81 C311 112.9(7) . . ?
C301 N81 Pr1 116.2(7) . . ?
C311 N81 Pr1 116.8(5) . . ?
C301 N81 H81 102.7 . . ?
C311 N81 H81 102.7 . . ?
Pr1 N81 H81 102.7 . . ?
C371 N91 C361 119.3(6) . . ?
C371 N91 Pr1 110.2(7) . . ?
C361 N91 Pr1 113.6(4) . . ?
C371 N91 H91 103.9 . . ?
C361 N91 H91 103.9 . . ?
Pr1 N91 H91 103.9 . . ?
N81 C301 C29 113.7(10) . . ?
N81 C301 H30A 108.8 . . ?
C29 C301 H30A 108.8 . . ?
N81 C301 H30B 108.8 . . ?
C29 C301 H30B 108.8 . . ?
H30A C301 H30B 107.7 . . ?
C361 C311 C321 119.8(8) . . ?
C361 C311 N81 110.6(9) . . ?
C321 C311 N81 119.1(7) . . ?
C361 C311 H311 100.9 . . ?
C321 C311 H311 100.9 . . ?
N81 C311 H311 100.9 . . ?
C311 C321 C331 115.0(7) . . ?
C311 C321 H32A 108.5 . . ?
C331 C321 H32A 108.5 . . ?
C311 C321 H32B 108.5 . . ?
C331 C321 H32B 108.5 . . ?
H32A C321 H32B 107.5 . . ?
C341 C331 C321 112.6(9) . . ?
C341 C331 H33A 109.1 . . ?
C321 C331 H33A 109.1 . . ?
C341 C331 H33B 109.1 . . ?
C321 C331 H33B 109.1 . . ?
H33A C331 H33B 107.8 . . ?
C331 C341 C351 117.9(9) . . ?
C331 C341 H34A 107.8 . . ?
C351 C341 H34A 107.8 . . ?
C331 C341 H34B 107.8 . . ?
C351 C341 H34B 107.8 . . ?
H34A C341 H34B 107.2 . . ?
C341 C351 C361 116.1(6) . . ?
C341 C351 H35A 108.3 . . ?
C361 C351 H35A 108.3 . . ?
C341 C351 H35B 108.3 . . ?
C361 C351 H35B 108.3 . . ?
H35A C351 H35B 107.4 . . ?
C311 C361 N91 114.9(7) . . ?
C311 C361 C351 111.0(8) . . ?
N91 C361 C351 111.3(6) . . ?
C311 C361 H361 106.4 . . ?
N91 C361 H361 106.4 . . ?
C351 C361 H361 106.4 . . ?
N91 C371 C38 116.4(10) . . ?
N91 C371 H37A 108.2 . . ?
C38 C371 H37A 108.2 . . ?
N91 C371 H37B 108.2 . . ?
C38 C371 H37B 108.2 . . ?
H37A C371 H37B 107.3 . . ?
C30 N8 C31 110.5(7) . . ?
C30 N8 Pr1 113.5(7) . . ?
C31 N8 Pr1 107.7(5) . . ?
C30 N8 H8 108.3 . . ?
C31 N8 H8 108.3 . . ?
Pr1 N8 H8 108.3 . . ?
C37 N9 C36 118.2(6) . . ?
C37 N9 Pr1 107.6(7) . . ?
C36 N9 Pr1 116.0(4) . . ?
C37 N9 H9 104.5 . . ?
C36 N9 H9 104.5 . . ?
Pr1 N9 H9 104.5 . . ?
N8 C30 C29 113.0(8) . . ?
N8 C30 H30C 109.0 . . ?
C29 C30 H30C 109.0 . . ?
N8 C30 H30D 109.0 . . ?
C29 C30 H30D 109.0 . . ?
H30C C30 H30D 107.8 . . ?
C36 C31 C32 118.8(8) . . ?
C36 C31 N8 108.7(8) . . ?
C32 C31 N8 116.3(7) . . ?
C36 C31 H31 103.6 . . ?
C32 C31 H31 103.6 . . ?
N8 C31 H31 103.6 . . ?
C31 C32 C33 115.7(7) . . ?
C31 C32 H32C 108.3 . . ?
C33 C32 H32C 108.3 . . ?
C31 C32 H32D 108.3 . . ?
C33 C32 H32D 108.3 . . ?
H32C C32 H32D 107.4 . . ?
C34 C33 C32 114.1(9) . . ?
C34 C33 H33C 108.7 . . ?
C32 C33 H33C 108.7 . . ?
C34 C33 H33D 108.7 . . ?
C32 C33 H33D 108.7 . . ?
H33C C33 H33D 107.6 . . ?
C33 C34 C35 119.2(9) . . ?
C33 C34 H34C 107.5 . . ?
C35 C34 H34C 107.5 . . ?
C33 C34 H34D 107.5 . . ?
C35 C34 H34D 107.5 . . ?
H34C C34 H34D 107.0 . . ?
C34 C35 C36 115.9(7) . . ?
C34 C35 H35C 108.3 . . ?
C36 C35 H35C 108.3 . . ?
C34 C35 H35D 108.3 . . ?
C36 C35 H35D 108.3 . . ?
H35C C35 H35D 107.4 . . ?
N9 C36 C31 114.1(6) . . ?
N9 C36 C35 110.7(6) . . ?
C31 C36 C35 109.4(7) . . ?
N9 C36 H36 107.5 . . ?
C31 C36 H36 107.5 . . ?
C35 C36 H36 107.4 . . ?
C38 C37 N9 105.1(9) . . ?
C38 C37 H37C 110.7 . . ?
N9 C37 H37C 110.7 . . ?
C38 C37 H37D 110.7 . . ?
N9 C37 H37D 110.7 . . ?
H37C C37 H37D 108.8 . . ?
N1 C38 C39 122.0(6) . . ?
N1 C38 C37 117.3(7) . . ?
C39 C38 C37 119.9(7) . . ?
N1 C38 C371 115.5(6) . . ?
C39 C38 C371 122.4(6) . . ?
C38 C39 C1 119.4(6) . . ?
C38 C39 H39 120.3 . . ?
C1 C39 H39 120.3 . . ?
C38 N1 C3 118.8(5) . . ?
C38 N1 Pr1 120.5(4) . . ?
C3 N1 Pr1 120.3(4) . . ?
C4 N2 C5 115.2(4) . . ?
C4 N2 Pr1 104.6(3) . . ?
C5 N2 Pr1 116.8(3) . . ?
C4 N2 H2 106.5 . . ?
C5 N2 H2 106.5 . . ?
Pr1 N2 H2 106.5 . . ?
C10 N3 C11 115.5(4) . . ?
C10 N3 Pr1 117.3(3) . . ?
C11 N3 Pr1 114.7(3) . . ?
C10 N3 H3 101.9 . . ?
C11 N3 H3 101.9 . . ?
Pr1 N3 H3 101.9 . . ?
C12 N4 C16 119.5(5) . . ?
C12 N4 Pr1 120.9(3) . . ?
C16 N4 Pr1 119.4(4) . . ?
C17 N5 C18 110.4(4) . . ?
C17 N5 Pr1 107.6(3) . . ?
C18 N5 Pr1 115.4(3) . . ?
C17 N5 H5A 107.7 . . ?
C18 N5 H5A 107.7 . . ?
Pr1 N5 H5A 107.7 . . ?
C23 N6 C24 110.7(4) . . ?
C23 N6 Pr1 115.4(3) . . ?
C24 N6 Pr1 107.4(3) . . ?
C23 N6 H6 107.7 . . ?
C24 N6 H6 107.7 . . ?
Pr1 N6 H6 107.7 . . ?
C25 N7 C29 117.8(5) . . ?
C25 N7 Pr1 119.2(3) . . ?
C29 N7 Pr1 121.9(3) . . ?
O13B Pr2 O10B 111.88(12) . . ?
O13B Pr2 O14C 69.11(11) . . ?
O10B Pr2 O14C 131.17(12) . . ?
O13B Pr2 O12C 65.29(11) . . ?
O10B Pr2 O12C 69.61(11) . . ?
O14C Pr2 O12C 67.52(12) . . ?
O13B Pr2 O12B 111.58(11) . . ?
O10B Pr2 O12B 66.54(11) . . ?
O14C Pr2 O12B 68.39(12) . . ?
O12C Pr2 O12B 49.88(10) . . ?
O13B Pr2 O14B 68.82(11) . . ?
O10B Pr2 O14B 179.17(12) . . ?
O14C Pr2 O14B 49.38(11) . . ?
O12C Pr2 O14B 111.18(11) . . ?
O12B Pr2 O14B 113.71(11) . . ?
O13B Pr2 O13C 49.47(11) . . ?
O10B Pr2 O13C 112.36(11) . . ?
O14C Pr2 O13C 103.76(12) . . ?
O12C Pr2 O13C 110.61(12) . . ?
O12B Pr2 O13C 160.31(11) . . ?
O14B Pr2 O13C 67.70(11) . . ?
O13B Pr2 O10C 69.34(12) . . ?
O10B Pr2 O10C 49.28(11) . . ?
O14C Pr2 O10C 130.67(12) . . ?
O12C Pr2 O10C 71.74(11) . . ?
O12B Pr2 O10C 104.42(11) . . ?
O14B Pr2 O10C 131.07(12) . . ?
O13C Pr2 O10C 66.20(11) . . ?
O13B Pr2 O11B 110.65(12) . . ?
O10B Pr2 O11B 112.36(12) . . ?
O14C Pr2 O11B 112.03(12) . . ?
O12C Pr2 O11B 175.90(11) . . ?
O12B Pr2 O11B 134.06(11) . . ?
O14B Pr2 O11B 66.87(12) . . ?
O13C Pr2 O11B 65.40(11) . . ?
O10C Pr2 O11B 106.62(11) . . ?
O13B Pr2 O15B 134.36(12) . . ?
O10B Pr2 O15B 110.01(12) . . ?
O14C Pr2 O15B 70.08(11) . . ?
O12C Pr2 O15B 115.32(11) . . ?
O12B Pr2 O15B 70.17(11) . . ?
O14B Pr2 O15B 69.47(11) . . ?
O13C Pr2 O15B 125.47(11) . . ?
O10C Pr2 O15B 156.29(12) . . ?
O11B Pr2 O15B 67.73(11) . . ?
O13B Pr2 O15C 177.15(11) . . ?
O10B Pr2 O15C 65.37(11) . . ?
O14C Pr2 O15C 113.16(11) . . ?
O12C Pr2 O15C 113.66(11) . . ?
O12B Pr2 O15C 68.35(11) . . ?
O14B Pr2 O15C 113.92(11) . . ?
O13C Pr2 O15C 130.25(11) . . ?
O10C Pr2 O15C 107.85(12) . . ?
O11B Pr2 O15C 70.37(11) . . ?
O15B Pr2 O15C 48.46(11) . . ?
O13B Pr2 O11C 111.02(11) . . ?
O10B Pr2 O11C 68.80(11) . . ?
O14C Pr2 O11C 159.43(12) . . ?
O12C Pr2 O11C 132.23(11) . . ?
O12B Pr2 O11C 126.66(11) . . ?
O14B Pr2 O11C 110.59(12) . . ?
O13C Pr2 O11C 66.33(11) . . ?
O10C Pr2 O11C 63.67(11) . . ?
O11B Pr2 O11C 47.80(11) . . ?
O15B Pr2 O11C 100.25(11) . . ?
O15C Pr2 O11C 67.53(11) . . ?
O10A N10 O10C 121.4(5) . . ?
O10A N10 O10B 122.0(5) . . ?
O10C N10 O10B 116.7(5) . . ?
N10 O10B Pr2 97.3(3) . . ?
N10 O10C Pr2 95.6(3) . . ?
O11C N11 O11B 118.3(5) . . ?
O11C N11 O11A 121.1(5) . . ?
O11B N11 O11A 120.6(5) . . ?
N11 O11B Pr2 98.5(3) . . ?
N11 O11C Pr2 95.4(3) . . ?
O12A N12 O12B 121.9(5) . . ?
O12A N12 O12C 120.0(5) . . ?
O12B N12 O12C 118.1(5) . . ?
O12A N12 Pr2 178.4(4) . . ?
O12B N12 Pr2 59.1(3) . . ?
O12C N12 Pr2 59.0(3) . . ?
N12 O12B Pr2 96.1(3) . . ?
N12 O12C Pr2 95.9(3) . . ?
O13A N13 O13C 121.6(5) . . ?
O13A N13 O13B 120.1(5) . . ?
O13C N13 O13B 118.3(5) . . ?
O13A N13 Pr2 175.6(4) . . ?
O13C N13 Pr2 60.9(3) . . ?
O13B N13 Pr2 57.7(3) . . ?
N13 O13B Pr2 97.6(3) . . ?
N13 O13C Pr2 94.3(3) . . ?
O14A N14 O14B 123.8(6) . . ?
O14A N14 O14C 120.5(5) . . ?
O14B N14 O14C 115.7(5) . . ?
N14 O14B Pr2 97.2(3) . . ?
N14 O14C Pr2 97.1(3) . . ?
O15A N15 O15C 121.3(5) . . ?
O15A N15 O15B 120.8(5) . . ?
O15C N15 O15B 117.9(5) . . ?
N15 O15B Pr2 97.1(3) . . ?
N15 O15C Pr2 96.3(3) . . ?
O1X C1X H1X1 109.5 . . ?
O1X C1X H1X2 109.5 . . ?
H1X1 C1X H1X2 109.5 . . ?
O1X C1X H1X3 109.5 . . ?
H1X1 C1X H1X3 109.5 . . ?
H1X2 C1X H1X3 109.5 . . ?
C1X O1X H1X 109.5 . . ?

loop_
_geom_bond_atom_site_label_1
_geom_bond_atom_site_label_2
_geom_bond_distance
_geom_bond_site_symmetry_2
_geom_bond_publ_flag
Pr1 N81 2.573(8) . ?
Pr1 N7 2.581(4) . ?
Pr1 N1 2.599(4) . ?
Pr1 N4 2.624(4) . ?
Pr1 N3 2.656(4) . ?
Pr1 N91 2.658(7) . ?
Pr1 N6 2.680(4) . ?
Pr1 N5 2.683(4) . ?
Pr1 N9 2.698(8) . ?
Pr1 N2 2.706(4) . ?
Pr1 N8 2.717(7) . ?
C1 C2 1.361(7) . ?
C1 C39 1.400(7) . ?
C1 H1 0.9500 . ?
C2 C3 1.389(7) . ?
C2 H2A 0.9500 . ?
C3 N1 1.345(6) . ?
C3 C4 1.492(7) . ?
C4 N2 1.482(5) . ?
C4 H4A 0.9900 . ?
C4 H4B 0.9900 . ?
C5 C10 1.467(6) . ?
C5 N2 1.501(6) . ?
C5 C6 1.503(6) . ?
C5 H5 1.0000 . ?
C6 C7 1.517(6) . ?
C6 H6A 0.9900 . ?
C6 H6B 0.9900 . ?
C7 C8 1.474(6) . ?
C7 H7A 0.9900 . ?
C7 H7B 0.9900 . ?
C8 C9 1.518(6) . ?
C8 H8A 0.9900 . ?
C8 H8B 0.9900 . ?
C9 C10 1.519(6) . ?
C9 H9A 0.9900 . ?
C9 H9B 0.9900 . ?
C10 N3 1.443(5) . ?
C10 H10 1.0000 . ?
C11 N3 1.445(5) . ?
C11 C12 1.492(6) . ?
C11 H11A 0.9900 . ?
C11 H11B 0.9900 . ?
C12 N4 1.338(6) . ?
C12 C13 1.391(7) . ?
C13 C14 1.390(7) . ?
C13 H13 0.9500 . ?
C14 C15 1.381(7) . ?
C14 H14 0.9500 . ?
C15 C16 1.367(7) . ?
C15 H15 0.9500 . ?
C16 N4 1.362(6) . ?
C16 C17 1.496(7) . ?
C17 N5 1.467(6) . ?
C17 H17A 0.9900 . ?
C17 H17B 0.9900 . ?
C18 N5 1.490(5) . ?
C18 C23 1.507(6) . ?
C18 C19 1.532(6) . ?
C18 H18 1.0000 . ?
C19 C20 1.521(6) . ?
C19 H19A 0.9900 . ?
C19 H19B 0.9900 . ?
C20 C21 1.503(6) . ?
C20 H20A 0.9900 . ?
C20 H20B 0.9900 . ?
C21 C22 1.507(6) . ?
C21 H21A 0.9900 . ?
C21 H21B 0.9900 . ?
C22 C23 1.542(6) . ?
C22 H22A 0.9900 . ?
C22 H22B 0.9900 . ?
C23 N6 1.477(5) . ?
C23 H23 1.0000 . ?
C24 N6 1.478(5) . ?
C24 C25 1.512(6) . ?
C24 H24A 0.9900 . ?
C24 H24B 0.9900 . ?
C25 N7 1.348(6) . ?
C25 C26 1.378(6) . ?
C26 C27 1.390(6) . ?
C26 H26 0.9500 . ?
C27 C28 1.367(7) . ?
C27 H27 0.9500 . ?
C28 C29 1.386(6) . ?
C28 H28 0.9500 . ?
C29 N7 1.353(6) . ?
C29 C301 1.483(11) . ?
C29 C30 1.500(11) . ?
N81 C301 1.431(8) . ?
N81 C311 1.522(8) . ?
N81 H81 0.9300 . ?
N91 C371 1.450(7) . ?
N91 C361 1.473(7) . ?
N91 H91 0.9300 . ?
C301 H30A 0.9900 . ?
C301 H30B 0.9900 . ?
C311 C361 1.471(10) . ?
C311 C321 1.488(7) . ?
C311 H311 1.0000 . ?
C321 C331 1.518(8) . ?
C321 H32A 0.9900 . ?
C321 H32B 0.9900 . ?
C331 C341 1.429(10) . ?
C331 H33A 0.9900 . ?
C331 H33B 0.9900 . ?
C341 C351 1.484(8) . ?
C341 H34A 0.9900 . ?
C341 H34B 0.9900 . ?
C351 C361 1.572(10) . ?
C351 H35A 0.9900 . ?
C351 H35B 0.9900 . ?
C361 H361 1.0000 . ?
C371 C38 1.597(16) . ?
C371 H37A 0.9900 . ?
C371 H37B 0.9900 . ?
N8 C30 1.440(8) . ?
N8 C31 1.532(8) . ?
N8 H8 0.9300 . ?
N9 C37 1.453(7) . ?
N9 C36 1.477(7) . ?
N9 H9 0.9300 . ?
C30 H30C 0.9900 . ?
C30 H30D 0.9900 . ?
C31 C36 1.480(10) . ?
C31 C32 1.491(7) . ?
C31 H31 1.0000 . ?
C32 C33 1.512(8) . ?
C32 H32C 0.9900 . ?
C32 H32D 0.9900 . ?
C33 C34 1.422(10) . ?
C33 H33C 0.9900 . ?
C33 H33D 0.9900 . ?
C34 C35 1.481(8) . ?
C34 H34C 0.9900 . ?
C34 H34D 0.9900 . ?
C35 C36 1.575(10) . ?
C35 H35C 0.9900 . ?
C35 H35D 0.9900 . ?
C36 H36 1.0000 . ?
C37 C38 1.394(16) . ?
C37 H37C 0.9900 . ?
C37 H37D 0.9900 . ?
C38 N1 1.320(6) . ?
C38 C39 1.375(7) . ?
C39 H39 0.9500 . ?
N2 H2 0.9300 . ?
N3 H3 0.9300 . ?
N5 H5A 0.9300 . ?
N6 H6 0.9300 . ?
Pr2 O13B 2.551(4) . ?
Pr2 O10B 2.578(4) . ?
Pr2 O14C 2.579(4) . ?
Pr2 O12C 2.587(3) . ?
Pr2 O12B 2.591(3) . ?
Pr2 O14B 2.606(4) . ?
Pr2 O13C 2.620(4) . ?
Pr2 O10C 2.621(4) . ?
Pr2 O11B 2.624(4) . ?
Pr2 O15B 2.635(3) . ?
Pr2 O15C 2.658(3) . ?
Pr2 O11C 2.689(4) . ?
N10 O10A 1.246(5) . ?
N10 O10C 1.267(5) . ?
N10 O10B 1.280(5) . ?
N11 O11C 1.253(5) . ?
N11 O11B 1.255(5) . ?
N11 O11A 1.260(5) . ?
N12 O12A 1.247(5) . ?
N12 O12B 1.266(5) . ?
N12 O12C 1.280(5) . ?
N13 O13A 1.239(5) . ?
N13 O13C 1.259(5) . ?
N13 O13B 1.262(5) . ?
N14 O14A 1.235(5) . ?
N14 O14B 1.255(5) . ?
N14 O14C 1.303(5) . ?
N15 O15A 1.238(5) . ?
N15 O15C 1.263(5) . ?
N15 O15B 1.273(5) . ?
C1X O1X 1.380(6) . ?
C1X H1X1 0.9800 . ?
C1X H1X2 0.9800 . ?
C1X H1X3 0.9800 . ?
O1X H1X 0.8400 . ?

loop_
_geom_hbond_atom_site_label_D
_geom_hbond_atom_site_label_H
_geom_hbond_atom_site_label_A
_geom_hbond_distance_DH
_geom_hbond_distance_HA
_geom_hbond_distance_DA
_geom_hbond_angle_DHA
_geom_hbond_site_symmetry_A
O1X H1X O11A 0.84 1.95 2.766(5) 165.2 .
N2 H2 O13A 0.93 2.38 3.047(5) 128.6 4_566
N3 H3 O1X 0.93 2.20 3.129(5) 175.2 4_566
N5 H5A O15A 0.93 2.40 3.311(6) 167.7 .
N5 H5A O15B 0.93 2.30 3.019(5) 133.7 .
N6 H6 O1X 0.93 2.12 3.016(5) 160.7 4_566
N81 H81 O15A 0.93 2.52 3.400(11) 158.4 .
C4 H4B O13A 0.99 2.48 3.193(6) 128.8 2_645
C4 H4B O13B 0.99 2.38 3.261(6) 147.4 2_645
C6 H6A O13A 0.99 2.49 3.322(6) 141.0 4_566
C11 H11B O15C 0.99 2.43 3.416(6) 174.2 1_455
C13 H13 O12A 0.95 2.38 3.084(6) 130.1 1_455
C17 H17A N91 0.99 2.61 3.253(11) 122.3 .
C17 H17B O14C 0.99 2.53 3.312(6) 135.5 .
C24 H24A O13C 0.99 2.40 3.161(6) 132.9 4_566
C26 H26 O10C 0.95 2.49 3.309(6) 144.4 4_566
C30 H30C O15A 0.99 2.35 3.293(19) 159.3 .
C32 H32C O14C 0.99 2.70 3.648(17) 161.6 2_645
C341 H34A O12A 0.99 2.44 3.289(14) 143.8 2_645
C36 H36 O12A 1.00 2.52 3.425(8) 150.7 2_645
C37 H37C O10B 0.99 2.34 3.100(15) 132.8 1_455
C37 H37C O10B 0.99 2.34 3.100(15) 132.8 1_455
C37 H37C O15C 0.99 2.51 3.165(10) 123.4 1_455
C37 H37D O11C 0.99 2.32 3.101(13) 134.7 1_455
C39 H39 O11A 0.95 2.56 3.513(7) 176.6 1_455

loop_
_geom_torsion_atom_site_label_1
_geom_torsion_atom_site_label_2
_geom_torsion_atom_site_label_3
_geom_torsion_atom_site_label_4
_geom_torsion
_geom_torsion_site_symmetry_1
_geom_torsion_site_symmetry_2
_geom_torsion_site_symmetry_3
_geom_torsion_site_symmetry_4
_geom_torsion_publ_flag
C39 C1 C2 C3 1.9(10) . . . . ?
C1 C2 C3 N1 1.4(10) . . . . ?
C1 C2 C3 C4 179.7(6) . . . . ?
N1 C3 C4 N2 46.6(6) . . . . ?
C2 C3 C4 N2 -131.8(6) . . . . ?
C10 C5 C6 C7 -49.9(7) . . . . ?
N2 C5 C6 C7 174.6(4) . . . . ?
C5 C6 C7 C8 50.1(6) . . . . ?
C6 C7 C8 C9 -48.8(7) . . . . ?
C7 C8 C9 C10 46.7(7) . . . . ?
N2 C5 C10 N3 -45.1(6) . . . . ?
C6 C5 C10 N3 178.2(4) . . . . ?
N2 C5 C10 C9 -177.6(4) . . . . ?
C6 C5 C10 C9 45.7(7) . . . . ?
C8 C9 C10 N3 -175.1(4) . . . . ?
C8 C9 C10 C5 -43.7(7) . . . . ?
N3 C11 C12 N4 31.7(7) . . . . ?
N3 C11 C12 C13 -148.2(5) . . . . ?
N4 C12 C13 C14 3.6(8) . . . . ?
C11 C12 C13 C14 -176.5(5) . . . . ?
C12 C13 C14 C15 -0.9(9) . . . . ?
C13 C14 C15 C16 -1.3(9) . . . . ?
C14 C15 C16 N4 0.9(9) . . . . ?
C14 C15 C16 C17 -176.5(5) . . . . ?
N4 C16 C17 N5 -42.2(6) . . . . ?
C15 C16 C17 N5 135.3(5) . . . . ?
N5 C18 C19 C20 178.9(4) . . . . ?
C23 C18 C19 C20 -56.4(6) . . . . ?
C18 C19 C20 C21 53.0(6) . . . . ?
C19 C20 C21 C22 -51.4(6) . . . . ?
C20 C21 C22 C23 53.9(6) . . . . ?
N5 C18 C23 N6 -53.0(5) . . . . ?
C19 C18 C23 N6 -177.6(4) . . . . ?
N5 C18 C23 C22 -179.2(4) . . . . ?
C19 C18 C23 C22 56.2(5) . . . . ?
C21 C22 C23 N6 178.8(4) . . . . ?
C21 C22 C23 C18 -56.1(6) . . . . ?
N6 C24 C25 N7 -26.7(6) . . . . ?
N6 C24 C25 C26 150.3(4) . . . . ?
N7 C25 C26 C27 -1.5(8) . . . . ?
C24 C25 C26 C27 -178.4(4) . . . . ?
C25 C26 C27 C28 2.9(8) . . . . ?
C26 C27 C28 C29 -2.2(8) . . . . ?
C27 C28 C29 N7 -0.1(8) . . . . ?
C27 C28 C29 C301 -175.7(10) . . . . ?
C27 C28 C29 C30 169.1(10) . . . . ?
N7 Pr1 N81 C301 28.9(9) . . . . ?
N1 Pr1 N81 C301 -86.1(10) . . . . ?
N4 Pr1 N81 C301 163.9(9) . . . . ?
N3 Pr1 N81 C301 -94.4(11) . . . . ?
N91 Pr1 N81 C301 -150.9(10) . . . . ?
N6 Pr1 N81 C301 65.9(10) . . . . ?
N5 Pr1 N81 C301 120.4(10) . . . . ?
N9 Pr1 N81 C301 -142.5(10) . . . . ?
N2 Pr1 N81 C301 -26.7(10) . . . . ?
N8 Pr1 N81 C301 -62.7(11) . . . . ?
N7 Pr1 N81 C311 166.3(11) . . . . ?
N1 Pr1 N81 C311 51.3(10) . . . . ?
N4 Pr1 N81 C311 -58.7(11) . . . . ?
N3 Pr1 N81 C311 42.9(14) . . . . ?
N91 Pr1 N81 C311 -13.5(10) . . . . ?
N6 Pr1 N81 C311 -156.7(10) . . . . ?
N5 Pr1 N81 C311 -102.2(10) . . . . ?
N9 Pr1 N81 C311 -5.1(10) . . . . ?
N2 Pr1 N81 C311 110.6(10) . . . . ?
N8 Pr1 N81 C311 74.7(12) . . . . ?
N81 Pr1 N91 C371 125.5(8) . . . . ?
N7 Pr1 N91 C371 125.3(7) . . . . ?
N1 Pr1 N91 C371 28.5(7) . . . . ?
N4 Pr1 N91 C371 -94.6(7) . . . . ?
N3 Pr1 N91 C371 -40.8(7) . . . . ?
N6 Pr1 N91 C371 -139.8(7) . . . . ?
N5 Pr1 N91 C371 -157.5(7) . . . . ?
N9 Pr1 N91 C371 39.8(15) . . . . ?
N2 Pr1 N91 C371 26.4(8) . . . . ?
N8 Pr1 N91 C371 109.0(7) . . . . ?
N81 Pr1 N91 C361 -11.4(6) . . . . ?
N7 Pr1 N91 C361 -11.6(8) . . . . ?
N1 Pr1 N91 C361 -108.4(7) . . . . ?
N4 Pr1 N91 C361 128.5(7) . . . . ?
N3 Pr1 N91 C361 -177.7(6) . . . . ?
N6 Pr1 N91 C361 83.3(7) . . . . ?
N5 Pr1 N91 C361 65.6(6) . . . . ?
N9 Pr1 N91 C361 -97.1(16) . . . . ?
N2 Pr1 N91 C361 -110.6(6) . . . . ?
N8 Pr1 N91 C361 -27.9(6) . . . . ?
C311 N81 C301 C29 -176.0(12) . . . . ?
Pr1 N81 C301 C29 -37.0(16) . . . . ?
N7 C29 C301 N81 18.3(17) . . . . ?
C28 C29 C301 N81 -165.8(9) . . . . ?
C30 C29 C301 N81 -80(4) . . . . ?
C301 N81 C311 C361 175.9(13) . . . . ?
Pr1 N81 C311 C361 37.2(16) . . . . ?
C301 N81 C311 C321 -39(2) . . . . ?
Pr1 N81 C311 C321 -178.0(13) . . . . ?
C361 C311 C321 C331 -5(2) . . . . ?
N81 C311 C321 C331 -146.5(14) . . . . ?
C311 C321 C331 C341 -40(2) . . . . ?
C321 C331 C341 C351 48.9(19) . . . . ?
C331 C341 C351 C361 -13(2) . . . . ?
C321 C311 C361 N91 166.8(14) . . . . ?
N81 C311 C361 N91 -48.7(16) . . . . ?
C321 C311 C361 C351 39(2) . . . . ?
N81 C311 C361 C351 -176.0(12) . . . . ?
C371 N91 C361 C311 -96.0(13) . . . . ?
Pr1 N91 C361 C311 36.6(12) . . . . ?
C371 N91 C361 C351 31.2(14) . . . . ?
Pr1 N91 C361 C351 163.9(10) . . . . ?
C341 C351 C361 C311 -31(2) . . . . ?
C341 C351 C361 N91 -160.4(14) . . . . ?
C361 N91 C371 C38 97.8(11) . . . . ?
Pr1 N91 C371 C38 -36.3(10) . . . . ?
N81 Pr1 N8 C30 62.8(11) . . . . ?
N7 Pr1 N8 C30 -17.8(8) . . . . ?
N1 Pr1 N8 C30 -141.7(8) . . . . ?
N4 Pr1 N8 C30 118.1(8) . . . . ?
N3 Pr1 N8 C30 -134.0(8) . . . . ?
N91 Pr1 N8 C30 148.0(9) . . . . ?
N6 Pr1 N8 C30 5.3(8) . . . . ?
N5 Pr1 N8 C30 65.9(8) . . . . ?
N9 Pr1 N8 C30 156.0(8) . . . . ?
N2 Pr1 N8 C30 -83.5(8) . . . . ?
N81 Pr1 N8 C31 -59.8(10) . . . . ?
N7 Pr1 N8 C31 -140.4(8) . . . . ?
N1 Pr1 N8 C31 95.7(7) . . . . ?
N4 Pr1 N8 C31 -4.5(8) . . . . ?
N3 Pr1 N8 C31 103.4(8) . . . . ?
N91 Pr1 N8 C31 25.4(8) . . . . ?
N6 Pr1 N8 C31 -117.4(7) . . . . ?
N5 Pr1 N8 C31 -56.8(7) . . . . ?
N9 Pr1 N8 C31 33.4(7) . . . . ?
N2 Pr1 N8 C31 153.8(7) . . . . ?
N81 Pr1 N9 C37 144.0(7) . . . . ?
N7 Pr1 N9 C37 134.4(6) . . . . ?
N1 Pr1 N9 C37 42.8(6) . . . . ?
N4 Pr1 N9 C37 -81.2(7) . . . . ?
N3 Pr1 N9 C37 -23.9(7) . . . . ?
N91 Pr1 N9 C37 -125.1(17) . . . . ?
N6 Pr1 N9 C37 -124.6(7) . . . . ?
N5 Pr1 N9 C37 -142.2(7) . . . . ?
N2 Pr1 N9 C37 42.7(7) . . . . ?
N8 Pr1 N9 C37 127.4(7) . . . . ?
N81 Pr1 N9 C36 9.2(6) . . . . ?
N7 Pr1 N9 C36 -0.4(8) . . . . ?
N1 Pr1 N9 C36 -92.0(7) . . . . ?
N4 Pr1 N9 C36 144.0(7) . . . . ?
N3 Pr1 N9 C36 -158.7(6) . . . . ?
N91 Pr1 N9 C36 100.1(17) . . . . ?
N6 Pr1 N9 C36 100.6(7) . . . . ?
N5 Pr1 N9 C36 82.9(6) . . . . ?
N2 Pr1 N9 C36 -92.2(6) . . . . ?
N8 Pr1 N9 C36 -7.4(6) . . . . ?
C31 N8 C30 C29 156.7(11) . . . . ?
Pr1 N8 C30 C29 35.6(15) . . . . ?
N7 C29 C30 N8 -39.6(16) . . . . ?
C28 C29 C30 N8 150.5(9) . . . . ?
C301 C29 C30 N8 48(3) . . . . ?
C30 N8 C31 C36 176.5(11) . . . . ?
Pr1 N8 C31 C36 -59.0(11) . . . . ?
C30 N8 C31 C32 39.2(18) . . . . ?
Pr1 N8 C31 C32 163.6(12) . . . . ?
C36 C31 C32 C33 10(2) . . . . ?
N8 C31 C32 C33 142.8(15) . . . . ?
C31 C32 C33 C34 35(2) . . . . ?
C32 C33 C34 C35 -42(2) . . . . ?
C33 C34 C35 C36 5(3) . . . . ?
C37 N9 C36 C31 -151.5(11) . . . . ?
Pr1 N9 C36 C31 -21.5(11) . . . . ?
C37 N9 C36 C35 84.6(13) . . . . ?
Pr1 N9 C36 C35 -145.5(10) . . . . ?
C32 C31 C36 N9 -169.1(13) . . . . ?
N8 C31 C36 N9 54.7(13) . . . . ?
C32 C31 C36 C35 -44.5(18) . . . . ?
N8 C31 C36 C35 179.4(11) . . . . ?
C34 C35 C36 N9 164.1(14) . . . . ?
C34 C35 C36 C31 38(2) . . . . ?
C36 N9 C37 C38 72.8(12) . . . . ?
Pr1 N9 C37 C38 -60.9(8) . . . . ?
N9 C37 C38 N1 42.9(10) . . . . ?
N9 C37 C38 C39 -147.1(7) . . . . ?
N9 C37 C38 C371 -41(4) . . . . ?
N91 C371 C38 N1 19.2(12) . . . . ?
N91 C371 C38 C39 -159.0(7) . . . . ?
N91 C371 C38 C37 121(5) . . . . ?
N1 C38 C39 C1 2.3(10) . . . . ?
C37 C38 C39 C1 -167.2(8) . . . . ?
C371 C38 C39 C1 -179.6(7) . . . . ?
C2 C1 C39 C38 -3.7(10) . . . . ?
C39 C38 N1 C3 1.0(9) . . . . ?
C37 C38 N1 C3 170.8(7) . . . . ?
C371 C38 N1 C3 -177.3(7) . . . . ?
C39 C38 N1 Pr1 -171.4(5) . . . . ?
C37 C38 N1 Pr1 -1.6(9) . . . . ?
C371 C38 N1 Pr1 10.4(8) . . . . ?
C2 C3 N1 C38 -2.9(8) . . . . ?
C4 C3 N1 C38 178.7(5) . . . . ?
C2 C3 N1 Pr1 169.5(4) . . . . ?
C4 C3 N1 Pr1 -8.9(6) . . . . ?
N81 Pr1 N1 C38 -87.0(4) . . . . ?
N7 Pr1 N1 C38 -145.5(4) . . . . ?
N4 Pr1 N1 C38 34.9(4) . . . . ?
N3 Pr1 N1 C38 90.6(4) . . . . ?
N91 Pr1 N1 C38 -21.3(4) . . . . ?
N6 Pr1 N1 C38 146.6(4) . . . . ?
N5 Pr1 N1 C38 -32.6(5) . . . . ?
N9 Pr1 N1 C38 -23.1(4) . . . . ?
N2 Pr1 N1 C38 156.8(5) . . . . ?
N8 Pr1 N1 C38 -93.3(4) . . . . ?
N81 Pr1 N1 C3 100.7(4) . . . . ?
N7 Pr1 N1 C3 42.3(4) . . . . ?
N4 Pr1 N1 C3 -137.3(4) . . . . ?
N3 Pr1 N1 C3 -81.6(4) . . . . ?
N91 Pr1 N1 C3 166.4(4) . . . . ?
N6 Pr1 N1 C3 -25.7(5) . . . . ?
N5 Pr1 N1 C3 155.1(4) . . . . ?
N9 Pr1 N1 C3 164.6(5) . . . . ?
N2 Pr1 N1 C3 -15.5(4) . . . . ?
N8 Pr1 N1 C3 94.5(4) . . . . ?
C3 C4 N2 C5 73.1(6) . . . . ?
C3 C4 N2 Pr1 -56.5(5) . . . . ?
C10 C5 N2 C4 -97.1(5) . . . . ?
C6 C5 N2 C4 39.7(6) . . . . ?
C10 C5 N2 Pr1 26.3(6) . . . . ?
C6 C5 N2 Pr1 163.1(3) . . . . ?
N81 Pr1 N2 C4 -38.4(4) . . . . ?
N7 Pr1 N2 C4 -88.1(3) . . . . ?
N1 Pr1 N2 C4 35.6(3) . . . . ?
N4 Pr1 N2 C4 130.3(3) . . . . ?
N3 Pr1 N2 C4 125.1(3) . . . . ?
N91 Pr1 N2 C4 37.9(4) . . . . ?
N6 Pr1 N2 C4 -149.8(3) . . . . ?
N5 Pr1 N2 C4 -134.9(3) . . . . ?
N9 Pr1 N2 C4 35.8(4) . . . . ?
N8 Pr1 N2 C4 -29.4(3) . . . . ?
N81 Pr1 N2 C5 -167.1(4) . . . . ?
N7 Pr1 N2 C5 143.2(4) . . . . ?
N1 Pr1 N2 C5 -93.0(4) . . . . ?
N4 Pr1 N2 C5 1.6(4) . . . . ?
N3 Pr1 N2 C5 -3.6(3) . . . . ?
N91 Pr1 N2 C5 -90.8(4) . . . . ?
N6 Pr1 N2 C5 81.5(4) . . . . ?
N5 Pr1 N2 C5 96.4(4) . . . . ?
N9 Pr1 N2 C5 -92.9(4) . . . . ?
N8 Pr1 N2 C5 -158.1(4) . . . . ?
C5 C10 N3 C11 -176.5(5) . . . . ?
C9 C10 N3 C11 -45.7(6) . . . . ?
C5 C10 N3 Pr1 43.3(6) . . . . ?
C9 C10 N3 Pr1 174.2(3) . . . . ?
C12 C11 N3 C10 -179.1(4) . . . . ?
C12 C11 N3 Pr1 -37.9(5) . . . . ?
N81 Pr1 N3 C10 54.0(9) . . . . ?
N7 Pr1 N3 C10 -60.6(4) . . . . ?
N1 Pr1 N3 C10 45.5(3) . . . . ?
N4 Pr1 N3 C10 164.3(4) . . . . ?
N91 Pr1 N3 C10 106.0(4) . . . . ?
N6 Pr1 N3 C10 -107.6(4) . . . . ?
N5 Pr1 N3 C10 -164.5(3) . . . . ?
N9 Pr1 N3 C10 98.2(4) . . . . ?
N2 Pr1 N3 C10 -20.4(3) . . . . ?
N8 Pr1 N3 C10 38.0(5) . . . . ?
N81 Pr1 N3 C11 -86.4(8) . . . . ?
N7 Pr1 N3 C11 159.0(3) . . . . ?
N1 Pr1 N3 C11 -94.9(4) . . . . ?
N4 Pr1 N3 C11 23.8(3) . . . . ?
N91 Pr1 N3 C11 -34.4(4) . . . . ?
N6 Pr1 N3 C11 111.9(3) . . . . ?
N5 Pr1 N3 C11 55.0(4) . . . . ?
N9 Pr1 N3 C11 -42.2(4) . . . . ?
N2 Pr1 N3 C11 -160.9(4) . . . . ?
N8 Pr1 N3 C11 -102.5(4) . . . . ?
C13 C12 N4 C16 -4.0(8) . . . . ?
C11 C12 N4 C16 176.1(4) . . . . ?
C13 C12 N4 Pr1 170.6(4) . . . . ?
C11 C12 N4 Pr1 -9.3(6) . . . . ?
C15 C16 N4 C12 1.8(8) . . . . ?
C17 C16 N4 C12 179.3(5) . . . . ?
C15 C16 N4 Pr1 -173.0(4) . . . . ?
C17 C16 N4 Pr1 4.6(6) . . . . ?
N81 Pr1 N4 C12 154.9(4) . . . . ?
N7 Pr1 N4 C12 -122.0(4) . . . . ?
N1 Pr1 N4 C12 57.4(4) . . . . ?
N3 Pr1 N4 C12 -7.6(4) . . . . ?
N91 Pr1 N4 C12 111.1(4) . . . . ?
N6 Pr1 N4 C12 -92.3(4) . . . . ?
N5 Pr1 N4 C12 -156.3(4) . . . . ?
N9 Pr1 N4 C12 105.4(4) . . . . ?
N2 Pr1 N4 C12 -12.8(4) . . . . ?
N8 Pr1 N4 C12 140.3(4) . . . . ?
N81 Pr1 N4 C16 -30.5(5) . . . . ?
N7 Pr1 N4 C16 52.7(4) . . . . ?
N1 Pr1 N4 C16 -127.9(4) . . . . ?
N3 Pr1 N4 C16 167.1(4) . . . . ?
N91 Pr1 N4 C16 -74.3(4) . . . . ?
N6 Pr1 N4 C16 82.4(4) . . . . ?
N5 Pr1 N4 C16 18.4(3) . . . . ?
N9 Pr1 N4 C16 -80.0(4) . . . . ?
N2 Pr1 N4 C16 161.8(3) . . . . ?
N8 Pr1 N4 C16 -45.1(4) . . . . ?
C16 C17 N5 C18 -70.3(5) . . . . ?
C16 C17 N5 Pr1 56.4(5) . . . . ?
C23 C18 N5 C17 161.1(4) . . . . ?
C19 C18 N5 C17 -74.8(5) . . . . ?
C23 C18 N5 Pr1 38.8(5) . . . . ?
C19 C18 N5 Pr1 162.9(3) . . . . ?
N81 Pr1 N5 C17 100.3(3) . . . . ?
N7 Pr1 N5 C17 162.8(3) . . . . ?
N1 Pr1 N5 C17 43.3(4) . . . . ?
N4 Pr1 N5 C17 -38.0(3) . . . . ?
N3 Pr1 N5 C17 -69.5(3) . . . . ?
N91 Pr1 N5 C17 32.9(3) . . . . ?
N6 Pr1 N5 C17 -136.3(3) . . . . ?
N9 Pr1 N5 C17 35.2(3) . . . . ?
N2 Pr1 N5 C17 -152.7(3) . . . . ?
N8 Pr1 N5 C17 99.5(3) . . . . ?
N81 Pr1 N5 C18 -136.0(4) . . . . ?
N7 Pr1 N5 C18 -73.5(3) . . . . ?
N1 Pr1 N5 C18 167.0(3) . . . . ?
N4 Pr1 N5 C18 85.7(3) . . . . ?
N3 Pr1 N5 C18 54.2(4) . . . . ?
N91 Pr1 N5 C18 156.7(4) . . . . ?
N6 Pr1 N5 C18 -12.6(3) . . . . ?
N9 Pr1 N5 C18 158.9(4) . . . . ?
N2 Pr1 N5 C18 -29.0(5) . . . . ?
N8 Pr1 N5 C18 -136.8(3) . . . . ?
C18 C23 N6 C24 163.8(4) . . . . ?
C22 C23 N6 C24 -72.2(5) . . . . ?
C18 C23 N6 Pr1 41.5(5) . . . . ?
C22 C23 N6 Pr1 165.5(3) . . . . ?
C25 C24 N6 C23 -75.2(5) . . . . ?
C25 C24 N6 Pr1 51.6(4) . . . . ?
N81 Pr1 N6 C23 45.2(4) . . . . ?
N7 Pr1 N6 C23 82.4(3) . . . . ?
N1 Pr1 N6 C23 165.1(3) . . . . ?
N4 Pr1 N6 C23 -76.8(3) . . . . ?
N3 Pr1 N6 C23 -140.2(3) . . . . ?
N91 Pr1 N6 C23 -34.8(4) . . . . ?
N5 Pr1 N6 C23 -15.4(3) . . . . ?
N9 Pr1 N6 C23 -34.9(5) . . . . ?
N2 Pr1 N6 C23 156.0(3) . . . . ?
N8 Pr1 N6 C23 58.9(4) . . . . ?
N81 Pr1 N6 C24 -78.9(4) . . . . ?
N7 Pr1 N6 C24 -41.6(3) . . . . ?
N1 Pr1 N6 C24 41.1(4) . . . . ?
N4 Pr1 N6 C24 159.2(3) . . . . ?
N3 Pr1 N6 C24 95.8(3) . . . . ?
N91 Pr1 N6 C24 -158.8(3) . . . . ?
N5 Pr1 N6 C24 -139.4(3) . . . . ?
N9 Pr1 N6 C24 -159.0(4) . . . . ?
N2 Pr1 N6 C24 32.0(3) . . . . ?
N8 Pr1 N6 C24 -65.1(3) . . . . ?
C26 C25 N7 C29 -0.7(7) . . . . ?
C24 C25 N7 C29 176.3(4) . . . . ?
C26 C25 N7 Pr1 168.0(4) . . . . ?
C24 C25 N7 Pr1 -15.0(6) . . . . ?
C28 C29 N7 C25 1.5(7) . . . . ?
C301 C29 N7 C25 177.5(9) . . . . ?
C30 C29 N7 C25 -168.2(9) . . . . ?
C28 C29 N7 Pr1 -166.9(4) . . . . ?
C301 C29 N7 Pr1 9.1(10) . . . . ?
C30 C29 N7 Pr1 23.3(10) . . . . ?
N81 Pr1 N7 C25 171.6(5) . . . . ?
N1 Pr1 N7 C25 -114.2(4) . . . . ?
N4 Pr1 N7 C25 65.2(4) . . . . ?
N3 Pr1 N7 C25 -24.8(4) . . . . ?
N91 Pr1 N7 C25 171.8(4) . . . . ?
N6 Pr1 N7 C25 31.0(3) . . . . ?
N5 Pr1 N7 C25 95.3(4) . . . . ?
N9 Pr1 N7 C25 -178.5(4) . . . . ?
N2 Pr1 N7 C25 -61.9(4) . . . . ?
N8 Pr1 N7 C25 -171.4(4) . . . . ?
N81 Pr1 N7 C29 -20.2(4) . . . . ?
N1 Pr1 N7 C29 54.1(4) . . . . ?
N4 Pr1 N7 C29 -126.5(4) . . . . ?
N3 Pr1 N7 C29 143.4(3) . . . . ?
N91 Pr1 N7 C29 -19.9(5) . . . . ?
N6 Pr1 N7 C29 -160.7(4) . . . . ?
N5 Pr1 N7 C29 -96.5(4) . . . . ?
N9 Pr1 N7 C29 -10.2(5) . . . . ?
N2 Pr1 N7 C29 106.3(4) . . . . ?
N8 Pr1 N7 C29 -3.2(4) . . . . ?
O10A N10 O10B Pr2 -170.8(4) . . . . ?
O10C N10 O10B Pr2 10.9(5) . . . . ?
O13B Pr2 O10B N10 -38.3(3) . . . . ?
O14C Pr2 O10B N10 -119.1(3) . . . . ?
O12C Pr2 O10B N10 -89.3(3) . . . . ?
O12B Pr2 O10B N10 -143.2(3) . . . . ?
O13C Pr2 O10B N10 15.4(3) . . . . ?
O10C Pr2 O10B N10 -6.2(3) . . . . ?
O11B Pr2 O10B N10 86.9(3) . . . . ?
O15B Pr2 O10B N10 160.3(3) . . . . ?
O15C Pr2 O10B N10 140.9(3) . . . . ?
O11C Pr2 O10B N10 66.7(3) . . . . ?
O10A N10 O10C Pr2 171.0(4) . . . . ?
O10B N10 O10C Pr2 -10.7(5) . . . . ?
O13B Pr2 O10C N10 154.5(3) . . . . ?
O10B Pr2 O10C N10 6.2(3) . . . . ?
O14C Pr2 O10C N10 120.2(3) . . . . ?
O12C Pr2 O10C N10 84.7(3) . . . . ?
O12B Pr2 O10C N10 46.5(3) . . . . ?
O14B Pr2 O10C N10 -172.8(3) . . . . ?
O13C Pr2 O10C N10 -151.9(3) . . . . ?
O11B Pr2 O10C N10 -99.2(3) . . . . ?
O15B Pr2 O10C N10 -26.9(4) . . . . ?
O15C Pr2 O10C N10 -25.0(3) . . . . ?
O11C Pr2 O10C N10 -77.6(3) . . . . ?
O11C N11 O11B Pr2 2.6(5) . . . . ?
O11A N11 O11B Pr2 -176.7(4) . . . . ?
O13B Pr2 O11B N11 98.7(3) . . . . ?
O10B Pr2 O11B N11 -27.2(3) . . . . ?
O14C Pr2 O11B N11 173.7(3) . . . . ?
O12B Pr2 O11B N11 -105.6(3) . . . . ?
O14B Pr2 O11B N11 153.1(3) . . . . ?
O13C Pr2 O11B N11 78.1(3) . . . . ?
O10C Pr2 O11B N11 25.0(3) . . . . ?
O15B Pr2 O11B N11 -130.6(3) . . . . ?
O15C Pr2 O11B N11 -78.5(3) . . . . ?
O11C Pr2 O11B N11 -1.5(3) . . . . ?
O11B N11 O11C Pr2 -2.6(5) . . . . ?
O11A N11 O11C Pr2 176.8(4) . . . . ?
O13B Pr2 O11C N11 -97.8(3) . . . . ?
O10B Pr2 O11C N11 156.0(3) . . . . ?
O14C Pr2 O11C N11 -11.5(5) . . . . ?
O12C Pr2 O11C N11 -173.0(3) . . . . ?
O12B Pr2 O11C N11 121.1(3) . . . . ?
O14B Pr2 O11C N11 -23.4(3) . . . . ?
O13C Pr2 O11C N11 -76.1(3) . . . . ?
O10C Pr2 O11C N11 -150.1(3) . . . . ?
O11B Pr2 O11C N11 1.5(3) . . . . ?
O15B Pr2 O11C N11 48.3(3) . . . . ?
O15C Pr2 O11C N11 84.8(3) . . . . ?
O13B Pr2 N12 O12B 158.5(3) . . . . ?
O10B Pr2 N12 O12B -86.6(3) . . . . ?
O14C Pr2 N12 O12B 90.8(3) . . . . ?
O12C Pr2 N12 O12B 179.4(5) . . . . ?
O14B Pr2 N12 O12B 92.7(3) . . . . ?
O13C Pr2 N12 O12B 175.7(2) . . . . ?
O10C Pr2 N12 O12B -132.1(3) . . . . ?
O11B Pr2 N12 O12B 2.4(5) . . . . ?
O15B Pr2 N12 O12B 24.1(3) . . . . ?
O15C Pr2 N12 O12B -24.3(3) . . . . ?
O11C Pr2 N12 O12B -83.0(3) . . . . ?
O13B Pr2 N12 O12C -21.0(3) . . . . ?
O10B Pr2 N12 O12C 93.9(3) . . . . ?
O14C Pr2 N12 O12C -88.6(3) . . . . ?
O12B Pr2 N12 O12C -179.4(5) . . . . ?
O14B Pr2 N12 O12C -86.7(3) . . . . ?
O13C Pr2 N12 O12C -3.7(3) . . . . ?
O10C Pr2 N12 O12C 48.4(3) . . . . ?
O11B Pr2 N12 O12C -177.0(3) . . . . ?
O15B Pr2 N12 O12C -155.3(3) . . . . ?
O15C Pr2 N12 O12C 156.3(3) . . . . ?
O11C Pr2 N12 O12C 97.6(3) . . . . ?
O12A N12 O12B Pr2 -178.6(4) . . . . ?
O12C N12 O12B Pr2 0.5(5) . . . . ?
O13B Pr2 O12B N12 -23.2(3) . . . . ?
O10B Pr2 O12B N12 82.2(3) . . . . ?
O14C Pr2 O12B N12 -78.5(3) . . . . ?
O12C Pr2 O12B N12 -0.3(3) . . . . ?
O14B Pr2 O12B N12 -98.7(3) . . . . ?
O13C Pr2 O12B N12 -8.9(5) . . . . ?
O10C Pr2 O12B N12 49.9(3) . . . . ?
O11B Pr2 O12B N12 -178.8(3) . . . . ?
O15B Pr2 O12B N12 -154.3(3) . . . . ?
O15C Pr2 O12B N12 153.7(3) . . . . ?
O11C Pr2 O12B N12 117.6(3) . . . . ?
O12A N12 O12C Pr2 178.6(4) . . . . ?
O12B N12 O12C Pr2 -0.5(5) . . . . ?
O13B Pr2 O12C N12 156.8(3) . . . . ?
O10B Pr2 O12C N12 -75.7(3) . . . . ?
O14C Pr2 O12C N12 80.4(3) . . . . ?
O12B Pr2 O12C N12 0.3(3) . . . . ?
O14B Pr2 O12C N12 104.0(3) . . . . ?
O13C Pr2 O12C N12 177.2(3) . . . . ?
O10C Pr2 O12C N12 -128.1(3) . . . . ?
O15B Pr2 O12C N12 27.5(3) . . . . ?
O15C Pr2 O12C N12 -26.1(3) . . . . ?
O11C Pr2 O12C N12 -106.5(3) . . . . ?
O13B Pr2 N13 O13C -174.1(5) . . . . ?
O10B Pr2 N13 O13C 93.5(3) . . . . ?
O14C Pr2 N13 O13C -132.4(3) . . . . ?
O12C Pr2 N13 O13C 160.0(3) . . . . ?
O12B Pr2 N13 O13C 173.1(2) . . . . ?
O14B Pr2 N13 O13C -85.7(3) . . . . ?
O10C Pr2 N13 O13C 89.1(3) . . . . ?
O11B Pr2 N13 O13C -20.2(3) . . . . ?
O15B Pr2 N13 O13C -75.3(3) . . . . ?
O15C Pr2 N13 O13C 12.6(5) . . . . ?
O11C Pr2 N13 O13C 27.6(3) . . . . ?
O10B Pr2 N13 O13B -92.4(3) . . . . ?
O14C Pr2 N13 O13B 41.7(3) . . . . ?
O12C Pr2 N13 O13B -25.9(3) . . . . ?
O12B Pr2 N13 O13B -12.8(4) . . . . ?
O14B Pr2 N13 O13B 88.4(3) . . . . ?
O13C Pr2 N13 O13B 174.1(5) . . . . ?
O10C Pr2 N13 O13B -96.8(3) . . . . ?
O11B Pr2 N13 O13B 153.9(3) . . . . ?
O15B Pr2 N13 O13B 98.8(3) . . . . ?
O15C Pr2 N13 O13B -173.4(3) . . . . ?
O11C Pr2 N13 O13B -158.3(3) . . . . ?
O13A N13 O13B Pr2 -175.5(4) . . . . ?
O13C N13 O13B Pr2 5.9(5) . . . . ?
O10B Pr2 O13B N13 98.0(3) . . . . ?
O14C Pr2 O13B N13 -134.6(3) . . . . ?
O12C Pr2 O13B N13 151.3(3) . . . . ?
O12B Pr2 O13B N13 170.4(3) . . . . ?
O14B Pr2 O13B N13 -81.5(3) . . . . ?
O13C Pr2 O13B N13 -3.3(3) . . . . ?
O10C Pr2 O13B N13 72.6(3) . . . . ?
O11B Pr2 O13B N13 -28.1(3) . . . . ?
O15B Pr2 O13B N13 -106.7(3) . . . . ?
O11C Pr2 O13B N13 23.3(3) . . . . ?
O13A N13 O13C Pr2 175.8(4) . . . . ?
O13B N13 O13C Pr2 -5.7(5) . . . . ?
O13B Pr2 O13C N13 3.2(3) . . . . ?
O10B Pr2 O13C N13 -97.0(3) . . . . ?
O14C Pr2 O13C N13 49.4(3) . . . . ?
O12C Pr2 O13C N13 -21.4(3) . . . . ?
O12B Pr2 O13C N13 -14.4(5) . . . . ?
O14B Pr2 O13C N13 83.9(3) . . . . ?
O10C Pr2 O13C N13 -79.3(3) . . . . ?
O11B Pr2 O13C N13 157.7(3) . . . . ?
O15B Pr2 O13C N13 124.6(3) . . . . ?
O15C Pr2 O13C N13 -173.0(3) . . . . ?
O11C Pr2 O13C N13 -149.6(3) . . . . ?
O14A N14 O14B Pr2 172.2(4) . . . . ?
O14C N14 O14B Pr2 -7.5(4) . . . . ?
O13B Pr2 O14B N14 -75.6(3) . . . . ?
O14C Pr2 O14B N14 4.5(3) . . . . ?
O12C Pr2 O14B N14 -24.8(3) . . . . ?
O12B Pr2 O14B N14 29.5(3) . . . . ?
O13C Pr2 O14B N14 -129.2(3) . . . . ?
O10C Pr2 O14B N14 -108.6(3) . . . . ?
O11B Pr2 O14B N14 159.1(3) . . . . ?
O15B Pr2 O14B N14 85.4(3) . . . . ?
O15C Pr2 O14B N14 105.2(3) . . . . ?
O11C Pr2 O14B N14 179.0(3) . . . . ?
O14A N14 O14C Pr2 -172.1(4) . . . . ?
O14B N14 O14C Pr2 7.6(4) . . . . ?
O13B Pr2 O14C N14 75.2(3) . . . . ?
O10B Pr2 O14C N14 176.5(3) . . . . ?
O12C Pr2 O14C N14 146.1(3) . . . . ?
O12B Pr2 O14C N14 -159.7(3) . . . . ?
O14B Pr2 O14C N14 -4.3(3) . . . . ?
O13C Pr2 O14C N14 39.2(3) . . . . ?
O10C Pr2 O14C N14 109.5(3) . . . . ?
O11B Pr2 O14C N14 -29.5(3) . . . . ?
O15B Pr2 O14C N14 -83.9(3) . . . . ?
O15C Pr2 O14C N14 -106.7(3) . . . . ?
O11C Pr2 O14C N14 -19.2(5) . . . . ?
O15A N15 O15B Pr2 174.2(4) . . . . ?
O15C N15 O15B Pr2 -4.3(5) . . . . ?
O13B Pr2 O15B N15 -177.0(2) . . . . ?
O10B Pr2 O15B N15 -21.4(3) . . . . ?
O14C Pr2 O15B N15 -149.2(3) . . . . ?
O12C Pr2 O15B N15 -97.6(3) . . . . ?
O12B Pr2 O15B N15 -75.8(3) . . . . ?
O14B Pr2 O15B N15 158.0(3) . . . . ?
O13C Pr2 O15B N15 117.8(3) . . . . ?
O10C Pr2 O15B N15 4.8(4) . . . . ?
O11B Pr2 O15B N15 85.4(3) . . . . ?
O15C Pr2 O15B N15 2.4(3) . . . . ?
O11C Pr2 O15B N15 49.7(3) . . . . ?
O15A N15 O15C Pr2 -174.2(4) . . . . ?
O15B N15 O15C Pr2 4.3(4) . . . . ?
O10B Pr2 O15C N15 152.9(3) . . . . ?
O14C Pr2 O15C N15 26.7(3) . . . . ?
O12C Pr2 O15C N15 101.2(3) . . . . ?
O12B Pr2 O15C N15 79.7(3) . . . . ?
O14B Pr2 O15C N15 -27.6(3) . . . . ?
O13C Pr2 O15C N15 -107.9(3) . . . . ?
O10C Pr2 O15C N15 178.6(3) . . . . ?
O11B Pr2 O15C N15 -79.6(3) . . . . ?
O15B Pr2 O15C N15 -2.4(3) . . . . ?
O11C Pr2 O15C N15 -131.0(3) . . . . ?
